data_7007324
loop_
_publ_author_name
'Konarev, Dmitri V.'
'Khasanov, Salavat S.'
'Kovalevsky, Andrey Y.'
'Saito, Gunzi'
'Otsuka, Akihiro'
'Lyubovskaya, Rimma N.'

_publ_section_title
;
 Structural aspects of two-stage dimerization in an ionic C60 complex
 with bis(benzene)chromium: Cr(C6H6)2.C60.C6H4Cl2.
;
_journal_issue 30
_journal_name_full 'Dalton transactions (Cambridge, England : 2003)'
_journal_page_first 3716
_journal_page_last 3720
_journal_paper_doi 10.1039/b603685f
_journal_year 2006
_chemical_formula_moiety '(C60-)2, (C12 H12 CR1+)2, (C6 H4 Cl2)2'
_chemical_formula_sum 'C78 H16 Cl2 Cr'
_chemical_formula_weight 1075.81
_chemical_name_systematic
;
?
;
_space_group_IT_number 2
_symmetry_cell_setting triclinic
_symmetry_space_group_name_Hall '-P 1'
_symmetry_space_group_name_H-M 'P -1'
_atom_sites_solution_hydrogens geom
_atom_sites_solution_primary direct
_atom_sites_solution_secondary difmap
_audit_creation_method SHELXL-97
_cell_angle_alpha 90.973(3)
_cell_angle_beta 112.455(2)
_cell_angle_gamma 86.799(3)
_cell_formula_units_Z 4
_cell_length_a 15.6010(13)
_cell_length_b 14.6619(12)
_cell_length_c 19.7463(16)
_cell_measurement_temperature 90(2)
_cell_measurement_theta_max 25.00
_cell_measurement_theta_min 2.26
_cell_volume 4167.8(6)
_computing_cell_refinement 'Bruker SMART'
_computing_data_collection 'Bruker SMART'
_computing_data_reduction 'Bruker SMART'
_computing_molecular_graphics 'Bruker SHELXTL'
_computing_publication_material 'Bruker SHELXTL'
_computing_structure_refinement 'SHELXL-97 (Sheldrick, 1997)'
_computing_structure_solution 'SHELXS-97 (Sheldrick, 1990)'
_diffrn_ambient_temperature 90(2)
_diffrn_measured_fraction_theta_full 0.948
_diffrn_measured_fraction_theta_max 0.948
_diffrn_measurement_device_type 'CCD area detector'
_diffrn_measurement_method 'phi and omega scans'
_diffrn_radiation_monochromator graphite
_diffrn_radiation_source 'fine-focus sealed tube'
_diffrn_radiation_type MoK\a
_diffrn_radiation_wavelength 0.71073
_diffrn_reflns_av_R_equivalents 0.0512
_diffrn_reflns_av_sigmaI/netI 0.0609
_diffrn_reflns_limit_h_max 20
_diffrn_reflns_limit_h_min -20
_diffrn_reflns_limit_k_max 18
_diffrn_reflns_limit_k_min -19
_diffrn_reflns_limit_l_max 25
_diffrn_reflns_limit_l_min -25
_diffrn_reflns_number 58042
_diffrn_reflns_theta_full 27.65
_diffrn_reflns_theta_max 27.65
_diffrn_reflns_theta_min 1.12
_exptl_absorpt_coefficient_mu 0.465
_exptl_absorpt_correction_T_max 0.8731
_exptl_absorpt_correction_T_min 0.8359
_exptl_absorpt_correction_type none
_exptl_crystal_colour BLACK
_exptl_crystal_density_diffrn 1.715
_exptl_crystal_density_method 'not measured'
_exptl_crystal_description PRISM
_exptl_crystal_F_000 2168
_exptl_crystal_size_max 0.40
_exptl_crystal_size_mid 0.30
_exptl_crystal_size_min 0.30
_refine_diff_density_max 0.929
_refine_diff_density_min -0.447
_refine_diff_density_rms 0.098
_refine_ls_extinction_method none
_refine_ls_goodness_of_fit_ref 1.011
_refine_ls_hydrogen_treatment constr
_refine_ls_matrix_type full
_refine_ls_number_parameters 1398
_refine_ls_number_reflns 18432
_refine_ls_number_restraints 2712
_refine_ls_restrained_S_all 0.971
_refine_ls_R_factor_all 0.0943
_refine_ls_R_factor_gt 0.0611
_refine_ls_shift/su_max 0.004
_refine_ls_shift/su_mean 0.000
_refine_ls_structure_factor_coef Fsqd
_refine_ls_weighting_details 'calc w=1/[\s^2^(Fo^2^)+(0.0986P)^2^+4.6800P] where P=(Fo^2^+2Fc^2^)/3'
_refine_ls_weighting_scheme calc
_refine_ls_wR_factor_gt 0.1534
_refine_ls_wR_factor_ref 0.1783
_reflns_number_gt 12675
_reflns_number_total 18432
_reflns_threshold_expression >2sigma(I)
_cod_data_source_file b603685f.txt
_cod_data_source_block bz2CrC60C6H4Cl2at90K
_cod_depositor_comments
;
The following automatic conversions were performed:
'_symmetry_cell_setting' value 'TRICLINIC' changed to 'triclinic'
according to '/home/saulius/struct/CIF-dictionaries/cif_core.dic'
dictionary named 'cif_core.dic' version 2.4.1 from
2010-06-29.

'_exptl_absorpt_correction_type' value 'NONE' changed to
'none' according to '/home/saulius/struct/CIF-dictionaries/cif_core.dic'
dictionary named 'cif_core.dic' version 2.4.1 from 2010-06-29.

Automatic conversion script
Id: cif_fix_enum 1527 2010-12-29 10:47:43Z saulius 
;
_cod_original_sg_symbol_H-M P-1
_cod_database_code 7007324

loop_
_symmetry_equiv_pos_as_xyz
'x, y, z'
'-x, -y, -z'

loop_
_atom_site_label
_atom_site_type_symbol
_atom_site_fract_x
_atom_site_fract_y
_atom_site_fract_z
_atom_site_U_iso_or_equiv
_atom_site_adp_type
_atom_site_occupancy
_atom_site_symmetry_multiplicity
_atom_site_calc_flag
_atom_site_refinement_flags
_atom_site_disorder_assembly
_atom_site_disorder_group
C101 C -0.03238(15) 0.02879(15) 0.01646(12) 0.0134(5) Uiso 0.50 1 d PD . 1
C102 C -0.0441(3) -0.0212(3) 0.0792(2) 0.0146(8) Uiso 0.50 1 d PD A 1
C103 C 0.0114(3) 0.0190(3) 0.1477(2) 0.0167(11) Uiso 0.50 1 d PD A 1
C104 C 0.0467(4) 0.1025(3) 0.1325(2) 0.0119(12) Uiso 0.50 1 d PD A 1
C105 C 0.0123(4) 0.1155(3) 0.0549(2) 0.0135(7) Uiso 0.50 1 d PD A 1
C106 C -0.1290(3) 0.0549(3) -0.0426(3) 0.0121(7) Uiso 0.50 1 d PD A 1
C107 C -0.1538(3) 0.1465(3) -0.0682(3) 0.0125(11) Uiso 0.50 1 d PD A 1
C108 C -0.2539(3) 0.1628(3) -0.0934(3) 0.0150(11) Uiso 0.50 1 d PD A 1
C109 C -0.2901(4) 0.0788(4) -0.0787(4) 0.018(3) Uiso 0.50 1 d PD A 1
C110 C -0.2105(3) 0.0138(4) -0.0457(3) 0.0144(14) Uiso 0.50 1 d PD A 1
C111 C -0.1250(3) -0.0610(3) 0.0735(2) 0.0161(11) Uiso 0.50 1 d PD A 1
C112 C -0.2106(3) -0.0464(3) 0.0089(2) 0.0158(11) Uiso 0.50 1 d PD A 1
C113 C -0.2864(3) -0.0392(3) 0.0334(2) 0.0157(11) Uiso 0.50 1 d PD A 1
C114 C -0.2499(3) -0.0533(3) 0.1119(2) 0.0176(11) Uiso 0.50 1 d PD A 1
C115 C -0.1499(3) -0.0670(3) 0.1368(3) 0.0149(12) Uiso 0.50 1 d PD A 1
C116 C -0.0098(3) 0.0126(3) 0.2098(3) 0.0154(11) Uiso 0.50 1 d PD A 1
C117 C -0.0925(3) -0.0317(3) 0.2038(3) 0.0171(12) Uiso 0.50 1 d PD A 1
C118 C -0.1325(3) 0.0194(3) 0.2495(3) 0.0174(12) Uiso 0.50 1 d PD A 1
C119 C -0.0743(3) 0.0948(3) 0.2836(3) 0.0200(12) Uiso 0.50 1 d PD A 1
C120 C 0.0018(3) 0.0898(3) 0.2593(3) 0.0156(11) Uiso 0.50 1 d PD A 1
C121 C 0.0596(6) 0.1759(3) 0.1804(3) 0.016(3) Uiso 0.50 1 d PD A 1
C122 C 0.0353(4) 0.1688(3) 0.2447(3) 0.0176(13) Uiso 0.50 1 d PD A 1
C123 C -0.0056(4) 0.2572(3) 0.2541(3) 0.0170(12) Uiso 0.50 1 d PD A 1
C124 C -0.0071(3) 0.3172(3) 0.1962(3) 0.0174(11) Uiso 0.50 1 d PD A 1
C125 C 0.0333(3) 0.2668(3) 0.1505(2) 0.0168(11) Uiso 0.50 1 d PD A 1
C126 C -0.0137(3) 0.2024(3) 0.0269(3) 0.0131(11) Uiso 0.50 1 d PD A 1
C127 C -0.0034(3) 0.2792(3) 0.0755(2) 0.0155(10) Uiso 0.50 1 d PD A 1
C128 C -0.0814(3) 0.3434(3) 0.0415(2) 0.0137(11) Uiso 0.50 1 d PD A 1
C129 C -0.1413(3) 0.3060(3) -0.0286(3) 0.0135(11) Uiso 0.50 1 d PD A 1
C130 C -0.0979(3) 0.2201(3) -0.0389(3) 0.0135(10) Uiso 0.50 1 d PD A 1
C131 C -0.3211(3) 0.3015(4) 0.1770(3) 0.0137(13) Uiso 0.50 1 d PD A 1
C132 C -0.3253(3) 0.3601(3) 0.1179(3) 0.0148(12) Uiso 0.50 1 d PD A 1
C133 C -0.3835(3) 0.3222(3) 0.0493(2) 0.0168(11) Uiso 0.50 1 d PD A 1
C134 C -0.4183(4) 0.2381(3) 0.0639(3) 0.0170(14) Uiso 0.50 1 d PD A 1
C135 C -0.3803(4) 0.2251(3) 0.1430(3) 0.0187(13) Uiso 0.50 1 d PD A 1
C136 C -0.2403(3) 0.2832(3) 0.2389(3) 0.0139(11) Uiso 0.50 1 d PD A 1
C137 C -0.2156(3) 0.1912(3) 0.2675(3) 0.0155(11) Uiso 0.50 1 d PD A 1
C138 C -0.1144(3) 0.1784(3) 0.2925(3) 0.0201(12) Uiso 0.50 1 d PD A 1
C139 C -0.0782(4) 0.2631(3) 0.2774(3) 0.0156(17) Uiso 0.50 1 d PD A 1
C140 C -0.1574(3) 0.3265(3) 0.2439(3) 0.0143(11) Uiso 0.50 1 d PD A 1
C141 C -0.2437(3) 0.4004(3) 0.1239(2) 0.0146(10) Uiso 0.50 1 d PD A 1
C142 C -0.1596(3) 0.3833(3) 0.1880(2) 0.0125(10) Uiso 0.50 1 d PD A 1
C143 C -0.0821(3) 0.3785(3) 0.1637(2) 0.0139(10) Uiso 0.50 1 d PD A 1
C144 C -0.1195(3) 0.3931(3) 0.0855(2) 0.0144(10) Uiso 0.50 1 d PD A 1
C145 C -0.2199(3) 0.4073(3) 0.0605(2) 0.0136(10) Uiso 0.50 1 d PD A 1
C146 C -0.3598(3) 0.3274(3) -0.0119(3) 0.0158(11) Uiso 0.50 1 d PD A 1
C147 C -0.2761(3) 0.3708(3) -0.0061(3) 0.0141(10) Uiso 0.50 1 d PD A 1
C148 C -0.2375(3) 0.3208(3) -0.0521(3) 0.0139(11) Uiso 0.50 1 d PD A 1
C149 C -0.2947(3) 0.2459(3) -0.0853(3) 0.0170(11) Uiso 0.50 1 d PD A 1
C150 C -0.3719(3) 0.2502(3) -0.0613(3) 0.0141(10) Uiso 0.50 1 d PD A 1
C151 C -0.4300(4) 0.1650(3) 0.0164(3) 0.0166(17) Uiso 0.50 1 d PD A 1
C152 C -0.4054(3) 0.1706(3) -0.0465(3) 0.0171(11) Uiso 0.50 1 d PD A 1
C153 C -0.3642(3) 0.0828(3) -0.0558(3) 0.0158(11) Uiso 0.50 1 d PD A 1
C154 C -0.3634(3) 0.0222(3) 0.0016(3) 0.0187(11) Uiso 0.50 1 d PD A 1
C155 C -0.4039(4) 0.0725(3) 0.0467(3) 0.0224(13) Uiso 0.50 1 d PD A 1
C156 C -0.3555(3) 0.1367(3) 0.1710(3) 0.0177(11) Uiso 0.50 1 d PD A 1
C157 C -0.3679(3) 0.0594(3) 0.1219(2) 0.0225(12) Uiso 0.50 1 d PD A 1
C158 C -0.2884(3) -0.0050(3) 0.1561(3) 0.0173(11) Uiso 0.50 1 d PD A 1
C159 C -0.2291(3) 0.0320(3) 0.2253(3) 0.0166(11) Uiso 0.50 1 d PD A 1
C160 C -0.2720(3) 0.1199(3) 0.2348(3) 0.0171(11) Uiso 0.50 1 d PD A 1
C201 C -0.03238(15) 0.02879(15) 0.01646(12) 0.0134(5) Uiso 0.50 1 d PD . 2
C202 C -0.1167(3) 0.0757(3) -0.0428(3) 0.0121(7) Uiso 0.50 1 d PD B 2
C203 C -0.1980(3) 0.0279(3) -0.0516(3) 0.0132(13) Uiso 0.50 1 d PD B 2
C204 C -0.1744(3) -0.0401(3) 0.0060(3) 0.0156(11) Uiso 0.50 1 d PD B 2
C205 C -0.0788(3) -0.0332(3) 0.0529(2) 0.0146(8) Uiso 0.50 1 d PD B 2
C206 C 0.0214(4) 0.0999(3) 0.0725(2) 0.0135(7) Uiso 0.50 1 d PD B 2
C207 C 0.0435(4) 0.0889(3) 0.1486(3) 0.0172(13) Uiso 0.50 1 d PD B 2
C208 C 0.0524(6) 0.1783(3) 0.1833(3) 0.016(3) Uiso 0.50 1 d PD B 2
C209 C 0.0283(4) 0.2456(3) 0.1243(3) 0.0187(12) Uiso 0.50 1 d PD B 2
C210 C 0.0077(4) 0.1944(3) 0.0562(3) 0.0164(11) Uiso 0.50 1 d PD B 2
C211 C -0.1271(3) 0.1690(3) -0.0568(3) 0.0121(11) Uiso 0.50 1 d PD B 2
C212 C -0.0616(3) 0.2311(3) -0.0080(3) 0.0170(11) Uiso 0.50 1 d PD B 2
C213 C -0.1138(3) 0.3142(3) -0.0041(3) 0.0138(11) Uiso 0.50 1 d PD B 2
C214 C -0.2097(3) 0.3048(3) -0.0513(3) 0.0143(11) Uiso 0.50 1 d PD B 2
C215 C -0.2185(3) 0.2142(3) -0.0838(3) 0.0158(11) Uiso 0.50 1 d PD B 2
C216 C -0.2869(4) 0.0694(4) -0.0798(4) 0.016(3) Uiso 0.50 1 d PD B 2
C217 C -0.2969(3) 0.1655(3) -0.0966(3) 0.0195(12) Uiso 0.50 1 d PD B 2
C218 C -0.3725(3) 0.2041(3) -0.0767(3) 0.0182(11) Uiso 0.50 1 d PD B 2
C219 C -0.4079(3) 0.1312(3) -0.0476(3) 0.0161(11) Uiso 0.50 1 d PD B 2
C220 C -0.3559(3) 0.0477(3) -0.0502(3) 0.0144(11) Uiso 0.50 1 d PD B 2
C221 C -0.2406(3) -0.0617(3) 0.0339(2) 0.0154(11) Uiso 0.50 1 d PD B 2
C222 C -0.3333(3) -0.0159(3) 0.0053(2) 0.0135(10) Uiso 0.50 1 d PD B 2
C223 C -0.3615(3) 0.0003(3) 0.0667(2) 0.0184(11) Uiso 0.50 1 d PD B 2
C224 C -0.2872(3) -0.0348(3) 0.1322(2) 0.0168(11) Uiso 0.50 1 d PD B 2
C225 C -0.2123(3) -0.0737(3) 0.1121(2) 0.0147(11) Uiso 0.50 1 d PD B 2
C226 C -0.0533(3) -0.0430(3) 0.1272(2) 0.0140(10) Uiso 0.50 1 d PD B 2
C227 C -0.1207(3) -0.0631(3) 0.1578(3) 0.0132(11) Uiso 0.50 1 d PD B 2
C228 C -0.0985(3) -0.0140(3) 0.2256(3) 0.0159(11) Uiso 0.50 1 d PD B 2
C229 C -0.0161(3) 0.0372(3) 0.2381(3) 0.0177(11) Uiso 0.50 1 d PD B 2
C230 C 0.0130(3) 0.0175(3) 0.1783(3) 0.0155(11) Uiso 0.50 1 d PD B 2
C231 C -0.3381(4) 0.2843(3) 0.1695(3) 0.0130(13) Uiso 0.50 1 d PD B 2
C232 C -0.2632(3) 0.2514(3) 0.2356(3) 0.0171(11) Uiso 0.50 1 d PD B 2
C233 C -0.1828(3) 0.3021(3) 0.2470(3) 0.0147(11) Uiso 0.50 1 d PD B 2
C234 C -0.2057(3) 0.3687(3) 0.1887(3) 0.0184(11) Uiso 0.50 1 d PD B 2
C235 C -0.3026(3) 0.3594(3) 0.1406(3) 0.0180(13) Uiso 0.50 1 d PD B 2
C236 C -0.4002(4) 0.2271(3) 0.1207(3) 0.0169(13) Uiso 0.50 1 d PD B 2
C237 C -0.4275(4) 0.2388(3) 0.0428(3) 0.0205(15) Uiso 0.50 1 d PD B 2
C238 C -0.4348(5) 0.1474(4) 0.0108(3) 0.0193(18) Uiso 0.50 1 d PD B 2
C239 C -0.4099(4) 0.0803(3) 0.0700(3) 0.0193(12) Uiso 0.50 1 d PD B 2
C240 C -0.3888(3) 0.1305(3) 0.1376(2) 0.0168(11) Uiso 0.50 1 d PD B 2
C241 C -0.2529(3) 0.1580(3) 0.2508(3) 0.0135(10) Uiso 0.50 1 d PD B 2
C242 C -0.3184(3) 0.0971(3) 0.2004(3) 0.0171(11) Uiso 0.50 1 d PD B 2
C243 C -0.2656(3) 0.0126(3) 0.1975(3) 0.0134(10) Uiso 0.50 1 d PD B 2
C244 C -0.1708(3) 0.0221(3) 0.2454(3) 0.0127(10) Uiso 0.50 1 d PD B 2
C245 C -0.1622(3) 0.1115(3) 0.2798(3) 0.0196(11) Uiso 0.50 1 d PD B 2
C246 C -0.0949(4) 0.2569(3) 0.2747(4) 0.0183(18) Uiso 0.50 1 d PD B 2
C247 C -0.0837(3) 0.1602(3) 0.2910(3) 0.0182(12) Uiso 0.50 1 d PD B 2
C248 C -0.0092(3) 0.1232(3) 0.2705(3) 0.0209(12) Uiso 0.50 1 d PD B 2
C249 C 0.0258(4) 0.1957(3) 0.2415(3) 0.0158(13) Uiso 0.50 1 d PD B 2
C250 C -0.0262(4) 0.2796(3) 0.2448(3) 0.0204(14) Uiso 0.50 1 d PD B 2
C251 C -0.1402(3) 0.3884(3) 0.1602(2) 0.0185(11) Uiso 0.50 1 d PD B 2
C252 C -0.0495(3) 0.3429(3) 0.1882(2) 0.0156(11) Uiso 0.50 1 d PD B 2
C253 C -0.0212(3) 0.3259(3) 0.1272(2) 0.0209(12) Uiso 0.50 1 d PD B 2
C254 C -0.0942(3) 0.3627(3) 0.0614(2) 0.0191(12) Uiso 0.50 1 d PD B 2
C255 C -0.1686(3) 0.4007(3) 0.0811(2) 0.0150(11) Uiso 0.50 1 d PD B 2
C256 C -0.3288(3) 0.3698(3) 0.0655(2) 0.0184(11) Uiso 0.50 1 d PD B 2
C257 C -0.2605(3) 0.3920(3) 0.0355(3) 0.0157(11) Uiso 0.50 1 d PD B 2
C258 C -0.2825(3) 0.3419(3) -0.0329(3) 0.0173(11) Uiso 0.50 1 d PD B 2
C259 C -0.3635(3) 0.2908(3) -0.0451(3) 0.0159(11) Uiso 0.50 1 d PD B 2
C260 C -0.3924(3) 0.3092(3) 0.0162(3) 0.0196(12) Uiso 0.50 1 d PD B 2
C301 C 0.54991(16) 0.47497(15) 0.51787(12) 0.0143(5) Uiso 0.50 1 d PD . 1
C302 C 0.5493(6) 0.3749(3) 0.4952(4) 0.0148(5) Uiso 0.50 1 d PD C 1
C303 C 0.5932(3) 0.3635(3) 0.4433(3) 0.0155(12) Uiso 0.50 1 d PD C 1
C304 C 0.6366(3) 0.4473(3) 0.4401(3) 0.0140(11) Uiso 0.50 1 d PD C 1
C305 C 0.6206(4) 0.5112(4) 0.4906(3) 0.0127(6) Uiso 0.50 1 d PD C 1
C306 C 0.5873(4) 0.4812(4) 0.6020(2) 0.0131(6) Uiso 0.50 1 d PD C 1
C307 C 0.6607(3) 0.5377(4) 0.6418(3) 0.0153(15) Uiso 0.50 1 d PD C 1
C308 C 0.7094(3) 0.4989(4) 0.7145(3) 0.018(2) Uiso 0.50 1 d PD C 1
C309 C 0.6653(3) 0.4149(3) 0.7182(3) 0.0189(12) Uiso 0.50 1 d PD C 1
C310 C 0.5917(3) 0.4043(3) 0.6461(2) 0.0142(10) Uiso 0.50 1 d PD C 1
C311 C 0.5540(4) 0.3017(3) 0.5405(3) 0.0142(12) Uiso 0.50 1 d PD C 1
C312 C 0.5724(3) 0.3160(3) 0.6181(2) 0.0152(10) Uiso 0.50 1 d PD C 1
C313 C 0.6303(3) 0.2385(3) 0.6574(2) 0.0163(11) Uiso 0.50 1 d PD C 1
C314 C 0.6455(3) 0.1758(3) 0.6056(2) 0.0174(11) Uiso 0.50 1 d PD C 1
C315 C 0.5980(3) 0.2148(3) 0.5327(2) 0.0142(10) Uiso 0.50 1 d PD C 1
C316 C 0.6341(3) 0.2796(3) 0.4340(3) 0.0188(11) Uiso 0.50 1 d PD C 1
C317 C 0.6362(3) 0.2037(3) 0.4799(3) 0.0158(11) Uiso 0.50 1 d PD C 1
C318 C 0.7260(3) 0.1540(3) 0.4976(3) 0.0207(12) Uiso 0.50 1 d PD C 1
C319 C 0.7784(3) 0.1992(4) 0.4620(3) 0.0177(15) Uiso 0.50 1 d PD C 1
C320 C 0.7212(3) 0.2766(3) 0.4225(3) 0.0187(11) Uiso 0.50 1 d PD C 1
C321 C 0.7191(3) 0.4446(3) 0.4286(3) 0.0208(12) Uiso 0.50 1 d PD C 1
C322 C 0.7622(3) 0.3561(3) 0.4192(3) 0.0168(12) Uiso 0.50 1 d PD C 1
C323 C 0.8625(3) 0.3626(3) 0.4569(3) 0.0196(12) Uiso 0.50 1 d PD C 1
C324 C 0.8795(3) 0.4531(3) 0.4876(3) 0.0210(13) Uiso 0.50 1 d PD C 1
C325 C 0.7910(3) 0.5039(3) 0.4698(3) 0.0181(11) Uiso 0.50 1 d PD C 1
C326 C 0.6911(3) 0.5649(4) 0.5316(3) 0.0163(17) Uiso 0.50 1 d PD C 1
C327 C 0.7774(4) 0.5629(5) 0.5205(3) 0.017(4) Uiso 0.50 1 d PD C 1
C328 C 0.8507(3) 0.5765(4) 0.5913(3) 0.0180(12) Uiso 0.50 1 d PD C 1
C329 C 0.8097(3) 0.5874(4) 0.6464(2) 0.0190(12) Uiso 0.50 1 d PD C 1
C330 C 0.7104(3) 0.5852(4) 0.6088(3) 0.0159(17) Uiso 0.50 1 d PD C 1
C331 C 1.0129(4) 0.2401(3) 0.6858(3) 0.0120(16) Uiso 0.50 1 d PD C 1
C332 C 1.0299(4) 0.3294(3) 0.7183(3) 0.0193(16) Uiso 0.50 1 d PD C 1
C333 C 0.9891(4) 0.3395(3) 0.7722(3) 0.0180(12) Uiso 0.50 1 d PD C 1
C334 C 0.9452(3) 0.2564(3) 0.7751(3) 0.0132(10) Uiso 0.50 1 d PD C 1
C335 C 0.9600(4) 0.1942(4) 0.7219(3) 0.0174(13) Uiso 0.50 1 d PD C 1
C336 C 0.9929(4) 0.2231(3) 0.6119(3) 0.0141(17) Uiso 0.50 1 d PD C 1
C337 C 0.9208(3) 0.1627(3) 0.5704(3) 0.0173(13) Uiso 0.50 1 d PD C 1
C338 C 0.8736(3) 0.2036(4) 0.4976(3) 0.0209(16) Uiso 0.50 1 d PD C 1
C339 C 0.9172(3) 0.2891(3) 0.4950(3) 0.0207(12) Uiso 0.50 1 d PD C 1
C340 C 0.9910(4) 0.2997(3) 0.5661(3) 0.0155(13) Uiso 0.50 1 d PD C 1
C341 C 1.0272(4) 0.4023(3) 0.6727(2) 0.0187(11) Uiso 0.50 1 d PD C 1
C342 C 1.0073(3) 0.3866(3) 0.5955(2) 0.0195(11) Uiso 0.50 1 d PD C 1
C343 C 0.9500(3) 0.4656(3) 0.5554(2) 0.0173(11) Uiso 0.50 1 d PD C 1
C344 C 0.9362(3) 0.5278(3) 0.6077(2) 0.0197(12) Uiso 0.50 1 d PD C 1
C345 C 0.9843(3) 0.4894(3) 0.6805(2) 0.0159(11) Uiso 0.50 1 d PD C 1
C346 C 0.9474(3) 0.4235(3) 0.7790(3) 0.0199(12) Uiso 0.50 1 d PD C 1
C347 C 0.9445(3) 0.4998(3) 0.7326(3) 0.0200(12) Uiso 0.50 1 d PD C 1
C348 C 0.8564(3) 0.5497(3) 0.7162(3) 0.0198(12) Uiso 0.50 1 d PD C 1
C349 C 0.8037(3) 0.5032(4) 0.7497(3) 0.0170(13) Uiso 0.50 1 d PD C 1
C350 C 0.8611(3) 0.4265(3) 0.7911(3) 0.0186(11) Uiso 0.50 1 d PD C 1
C351 C 0.8628(3) 0.2593(3) 0.7864(3) 0.0219(12) Uiso 0.50 1 d PD C 1
C352 C 0.8195(3) 0.3464(3) 0.7930(3) 0.0163(11) Uiso 0.50 1 d PD C 1
C353 C 0.7198(3) 0.3403(3) 0.7565(3) 0.0182(11) Uiso 0.50 1 d PD C 1
C354 C 0.7021(3) 0.2496(3) 0.7259(3) 0.0159(11) Uiso 0.50 1 d PD C 1
C355 C 0.7901(3) 0.1997(3) 0.7434(3) 0.0178(11) Uiso 0.50 1 d PD C 1
C356 C 0.8911(3) 0.1366(4) 0.6817(3) 0.0176(12) Uiso 0.50 1 d PD C 1
C357 C 0.8045(3) 0.1400(4) 0.6933(3) 0.0153(13) Uiso 0.50 1 d PD C 1
C358 C 0.7302(3) 0.1261(4) 0.6220(3) 0.0187(18) Uiso 0.50 1 d PD C 1
C359 C 0.7708(3) 0.1158(4) 0.5675(2) 0.0199(12) Uiso 0.50 1 d PD C 1
C360 C 0.8709(3) 0.1209(4) 0.6055(3) 0.0172(12) Uiso 0.50 1 d PD C 1
C401 C 0.54991(16) 0.47497(15) 0.51787(12) 0.0143(5) Uiso 0.50 1 d PD . 2
C402 C 0.5850(4) 0.4682(4) 0.6008(2) 0.0131(6) Uiso 0.50 1 d PD D 2
C403 C 0.5769(3) 0.3770(3) 0.6223(2) 0.0134(10) Uiso 0.50 1 d PD D 2
C404 C 0.5526(4) 0.3196(3) 0.5578(3) 0.0135(12) Uiso 0.50 1 d PD D 2
C405 C 0.5476(6) 0.3741(3) 0.4966(4) 0.0148(5) Uiso 0.50 1 d PD D 2
C406 C 0.6216(4) 0.5209(4) 0.4954(3) 0.0127(6) Uiso 0.50 1 d PD D 2
C407 C 0.6555(3) 0.4784(3) 0.4443(3) 0.0105(10) Uiso 0.50 1 d PD D 2
C408 C 0.7483(3) 0.5079(3) 0.4591(3) 0.0143(11) Uiso 0.50 1 d PD D 2
C409 C 0.7720(4) 0.5674(5) 0.5228(3) 0.017(4) Uiso 0.50 1 d PD D 2
C410 C 0.6927(3) 0.5724(4) 0.5453(3) 0.0124(16) Uiso 0.50 1 d PD D 2
C411 C 0.6552(3) 0.5194(4) 0.6477(3) 0.0115(14) Uiso 0.50 1 d PD D 2
C412 C 0.7088(3) 0.5768(4) 0.6204(3) 0.0169(18) Uiso 0.50 1 d PD D 2
C413 C 0.8035(3) 0.5712(3) 0.6730(3) 0.0173(11) Uiso 0.50 1 d PD D 2
C414 C 0.8083(3) 0.5164(4) 0.7347(3) 0.0180(14) Uiso 0.50 1 d PD D 2
C415 C 0.7156(3) 0.4838(4) 0.7187(3) 0.018(2) Uiso 0.50 1 d PD D 2
C416 C 0.6331(3) 0.3423(3) 0.6912(3) 0.0198(12) Uiso 0.50 1 d PD D 2
C417 C 0.7043(3) 0.3970(3) 0.7401(3) 0.0180(11) Uiso 0.50 1 d PD D 2
C418 C 0.7849(3) 0.3357(3) 0.7783(3) 0.0158(11) Uiso 0.50 1 d PD D 2
C419 C 0.7631(3) 0.2434(3) 0.7513(3) 0.0178(11) Uiso 0.50 1 d PD D 2
C420 C 0.6690(3) 0.2474(3) 0.6977(3) 0.0156(11) Uiso 0.50 1 d PD D 2
C421 C 0.5852(3) 0.2285(3) 0.5645(2) 0.0171(11) Uiso 0.50 1 d PD D 2
C422 C 0.6462(3) 0.1929(3) 0.6368(2) 0.0154(11) Uiso 0.50 1 d PD D 2
C423 C 0.7160(4) 0.1314(4) 0.6257(3) 0.0184(18) Uiso 0.50 1 d PD D 2
C424 C 0.6987(3) 0.1294(3) 0.5485(2) 0.0197(11) Uiso 0.50 1 d PD D 2
C425 C 0.6180(3) 0.1901(3) 0.5105(2) 0.0169(11) Uiso 0.50 1 d PD D 2
C426 C 0.5798(3) 0.3368(3) 0.4458(3) 0.0125(11) Uiso 0.50 1 d PD D 2
C427 C 0.6163(3) 0.2434(3) 0.4528(3) 0.0146(10) Uiso 0.50 1 d PD D 2
C428 C 0.6930(3) 0.2391(3) 0.4289(3) 0.0174(11) Uiso 0.50 1 d PD D 2
C429 C 0.7049(3) 0.3306(3) 0.4070(3) 0.0167(11) Uiso 0.50 1 d PD D 2
C430 C 0.6329(3) 0.3909(3) 0.4151(3) 0.0133(10) Uiso 0.50 1 d PD D 2
C431 C 1.0077(4) 0.2271(4) 0.6757(3) 0.0180(18) Uiso 0.50 1 d PD D 2
C432 C 0.9921(4) 0.2287(4) 0.5988(3) 0.0173(18) Uiso 0.50 1 d PD D 2
C433 C 1.0039(4) 0.3191(3) 0.5776(2) 0.0144(13) Uiso 0.50 1 d PD D 2
C434 C 1.0271(3) 0.3767(3) 0.6417(2) 0.0152(11) Uiso 0.50 1 d PD D 2
C435 C 1.0312(4) 0.3204(3) 0.7032(3) 0.0138(14) Uiso 0.50 1 d PD D 2
C436 C 0.9557(3) 0.1767(3) 0.7038(3) 0.0150(12) Uiso 0.50 1 d PD D 2
C437 C 0.9237(3) 0.2166(3) 0.7580(3) 0.0146(10) Uiso 0.50 1 d PD D 2
C438 C 0.8302(3) 0.1857(3) 0.7409(3) 0.0179(11) Uiso 0.50 1 d PD D 2
C439 C 0.8059(3) 0.1269(4) 0.6763(3) 0.0148(13) Uiso 0.50 1 d PD D 2
C440 C 0.8841(3) 0.1229(3) 0.6536(3) 0.0143(11) Uiso 0.50 1 d PD D 2
C441 C 0.9225(3) 0.1757(3) 0.5511(3) 0.0142(12) Uiso 0.50 1 d PD D 2
C442 C 0.8681(3) 0.1220(3) 0.5797(3) 0.0158(12) Uiso 0.50 1 d PD D 2
C443 C 0.7727(3) 0.1251(3) 0.5257(3) 0.0196(11) Uiso 0.50 1 d PD D 2
C444 C 0.7696(3) 0.1793(4) 0.4650(3) 0.0172(14) Uiso 0.50 1 d PD D 2
C445 C 0.8623(3) 0.2108(3) 0.4802(3) 0.0180(15) Uiso 0.50 1 d PD D 2
C446 C 0.9451(3) 0.3524(3) 0.5088(2) 0.0164(11) Uiso 0.50 1 d PD D 2
C447 C 0.8731(3) 0.2982(3) 0.4591(3) 0.0172(11) Uiso 0.50 1 d PD D 2
C448 C 0.7941(3) 0.3596(3) 0.4220(3) 0.0169(12) Uiso 0.50 1 d PD D 2
C449 C 0.8155(3) 0.4505(3) 0.4492(3) 0.0169(11) Uiso 0.50 1 d PD D 2
C450 C 0.9103(3) 0.4475(3) 0.5027(3) 0.0163(12) Uiso 0.50 1 d PD D 2
C451 C 0.9930(3) 0.4670(3) 0.6347(2) 0.0172(11) Uiso 0.50 1 d PD D 2
C452 C 0.9334(3) 0.5025(3) 0.5641(2) 0.0131(10) Uiso 0.50 1 d PD D 2
C453 C 0.8626(3) 0.5631(3) 0.5742(2) 0.0156(12) Uiso 0.50 1 d PD D 2
C454 C 0.8797(3) 0.5663(3) 0.6516(2) 0.0167(11) Uiso 0.50 1 d PD D 2
C455 C 0.9592(3) 0.5053(3) 0.6893(2) 0.0150(11) Uiso 0.50 1 d PD D 2
C456 C 0.9994(3) 0.3583(3) 0.7551(3) 0.0134(11) Uiso 0.50 1 d PD D 2
C457 C 0.9631(3) 0.4528(3) 0.7480(3) 0.0157(11) Uiso 0.50 1 d PD D 2
C458 C 0.8851(3) 0.4571(3) 0.7715(3) 0.0167(11) Uiso 0.50 1 d PD D 2
C459 C 0.8733(3) 0.3661(3) 0.7925(3) 0.0176(11) Uiso 0.50 1 d PD D 2
C460 C 0.9450(3) 0.3053(3) 0.7827(3) 0.0139(10) Uiso 0.50 1 d PD D 2
Cr1 Cr 0.36743(3) 0.13790(3) 0.26357(2) 0.01363(11) Uani 1 1 d D . .
C1 C 0.28186(10) 0.21058(13) 0.16625(9) 0.0296(8) Uani 1 1 d GD . .
H1 H 0.2184 0.2052 0.1355 0.036 Uiso 1 1 calc R . .
C2 C 0.30602(12) 0.27078(11) 0.22492(11) 0.0309(8) Uani 1 1 d GD . .
H2 H 0.2591 0.3065 0.2343 0.037 Uiso 1 1 calc R . .
C3 C 0.39886(14) 0.27872(11) 0.26985(9) 0.0334(8) Uani 1 1 d GD . .
H3 H 0.4154 0.3199 0.3099 0.040 Uiso 1 1 calc R . .
C4 C 0.46754(10) 0.22645(13) 0.25611(10) 0.0324(8) Uani 1 1 d GD . .
H4 H 0.5310 0.2319 0.2868 0.039 Uiso 1 1 calc R . .
C5 C 0.44338(12) 0.16625(12) 0.19744(10) 0.0319(8) Uani 1 1 d GD . .
H5 H 0.4903 0.1305 0.1880 0.038 Uiso 1 1 calc R . .
C6 C 0.35054(14) 0.15832(12) 0.15251(8) 0.0291(7) Uani 1 1 d GD . .
H6 H 0.3340 0.1172 0.1124 0.035 Uiso 1 1 calc R . .
C7 C 0.26874(9) 0.04701(13) 0.27025(9) 0.0277(7) Uani 1 1 d GD . .
H7 H 0.2062 0.0393 0.2383 0.033 Uiso 1 1 calc R . .
C8 C 0.28856(11) 0.10925(12) 0.32741(10) 0.0321(8) Uani 1 1 d GD . .
H8 H 0.2395 0.1441 0.3346 0.039 Uiso 1 1 calc R . .
C9 C 0.38011(13) 0.12049(12) 0.37408(8) 0.0304(7) Uani 1 1 d GD . .
H9 H 0.3937 0.1630 0.4131 0.036 Uiso 1 1 calc R . .
C10 C 0.45183(9) 0.06950(12) 0.36361(8) 0.0238(6) Uani 1 1 d GD . .
H10 H 0.5144 0.0772 0.3955 0.029 Uiso 1 1 calc R . .
C11 C 0.43201(10) 0.00726(10) 0.30645(10) 0.0223(6) Uani 1 1 d GD . .
H11 H 0.4810 -0.0276 0.2993 0.027 Uiso 1 1 calc R . .
C12 C 0.34046(12) -0.00398(10) 0.25977(9) 0.0248(7) Uani 1 1 d GD . .
H12 H 0.3269 -0.0465 0.2207 0.030 Uiso 1 1 calc R . .
Cr2A Cr 0.3452(2) 0.3393(2) 0.75353(19) 0.0170(6) Uani 0.384(7) 1 d PDU E 1
C13A C 0.3855(4) 0.2931(4) 0.6663(3) 0.0246(11) Uani 0.384(7) 1 d PGDU E 1
H13A H 0.4125 0.3244 0.6383 0.030 Uiso 0.384(7) 1 calc PR E 1
C14A C 0.4420(3) 0.2477(4) 0.7304(4) 0.0254(12) Uani 0.384(7) 1 d PGDU E 1
H14A H 0.5076 0.2481 0.7463 0.030 Uiso 0.384(7) 1 calc PR E 1
C15A C 0.4024(4) 0.2018(3) 0.7714(3) 0.0264(12) Uani 0.384(7) 1 d PGDU E 1
H15A H 0.4411 0.1708 0.8152 0.032 Uiso 0.384(7) 1 calc PR E 1
C16A C 0.3064(4) 0.2013(2) 0.7482(3) 0.0259(10) Uani 0.384(7) 1 d PGDU E 1
H16A H 0.2794 0.1699 0.7762 0.031 Uiso 0.384(7) 1 calc PR E 1
C17A C 0.2499(3) 0.2467(3) 0.6841(3) 0.0220(10) Uani 0.384(7) 1 d PGDU E 1
H17A H 0.1842 0.2463 0.6683 0.026 Uiso 0.384(7) 1 calc PR E 1
C18A C 0.2894(4) 0.2925(3) 0.6432(2) 0.0200(10) Uani 0.384(7) 1 d PGDU E 1
H18A H 0.2508 0.3235 0.5994 0.024 Uiso 0.384(7) 1 calc PR E 1
C19A C 0.3811(5) 0.4783(3) 0.7578(3) 0.0207(11) Uani 0.384(7) 1 d PGDU E 1
H19A H 0.4057 0.5105 0.7286 0.025 Uiso 0.384(7) 1 calc PR E 1
C20A C 0.4406(3) 0.4332(4) 0.8210(3) 0.0249(11) Uani 0.384(7) 1 d PGDU E 1
H20A H 0.5060 0.4345 0.8350 0.030 Uiso 0.384(7) 1 calc PR E 1
C21A C 0.4046(4) 0.3860(4) 0.8638(2) 0.0246(10) Uani 0.384(7) 1 d PGDU E 1
H21A H 0.4453 0.3552 0.9070 0.029 Uiso 0.384(7) 1 calc PR E 1
C22A C 0.3090(5) 0.3840(4) 0.8433(3) 0.0235(10) Uani 0.384(7) 1 d PGDU E 1
H22A H 0.2844 0.3518 0.8726 0.028 Uiso 0.384(7) 1 calc PR E 1
C23A C 0.2495(3) 0.4291(4) 0.7802(3) 0.0190(11) Uani 0.384(7) 1 d PGDU E 1
H23A H 0.1841 0.4278 0.7662 0.023 Uiso 0.384(7) 1 calc PR E 1
C24A C 0.2855(4) 0.4763(3) 0.7374(3) 0.0173(11) Uani 0.384(7) 1 d PGDU E 1
H24A H 0.2448 0.5071 0.6942 0.021 Uiso 0.384(7) 1 calc PR E 1
Cr2B Cr 0.35655(15) 0.33562(12) 0.76117(11) 0.0154(4) Uani 0.616(7) 1 d PDU E 2
C13B C 0.4117(3) 0.2654(3) 0.6899(2) 0.0248(9) Uani 0.616(7) 1 d PGDU E 2
H13B H 0.4529 0.2845 0.6685 0.030 Uiso 0.616(7) 1 calc PR E 2
C14B C 0.44671(18) 0.2219(2) 0.7578(2) 0.0235(9) Uani 0.616(7) 1 d PGDU E 2
H14B H 0.5119 0.2113 0.7828 0.028 Uiso 0.616(7) 1 calc PR E 2
C15B C 0.3864(3) 0.19400(16) 0.7892(2) 0.0251(9) Uani 0.616(7) 1 d PGDU E 2
H15B H 0.4104 0.1643 0.8356 0.030 Uiso 0.616(7) 1 calc PR E 2
C16B C 0.2911(2) 0.2095(2) 0.7527(2) 0.0276(8) Uani 0.616(7) 1 d PGDU E 2
H16B H 0.2499 0.1905 0.7741 0.033 Uiso 0.616(7) 1 calc PR E 2
C17B C 0.25606(19) 0.2530(2) 0.6848(2) 0.0279(8) Uani 0.616(7) 1 d PGDU E 2
H17B H 0.1909 0.2636 0.6598 0.033 Uiso 0.616(7) 1 calc PR E 2
C18B C 0.3163(3) 0.2809(2) 0.65341(15) 0.0272(9) Uani 0.616(7) 1 d PGDU E 2
H18B H 0.2924 0.3106 0.6070 0.033 Uiso 0.616(7) 1 calc PR E 2
C19B C 0.4187(3) 0.46329(19) 0.76795(19) 0.0231(9) Uani 0.616(7) 1 d PGDU E 2
H19B H 0.4575 0.4837 0.7448 0.028 Uiso 0.616(7) 1 calc PR E 2
C20B C 0.4577(2) 0.4193(2) 0.83551(18) 0.0232(8) Uani 0.616(7) 1 d PGDU E 2
H20B H 0.5232 0.4095 0.8585 0.028 Uiso 0.616(7) 1 calc PR E 2
C21B C 0.4009(3) 0.3895(2) 0.86944(12) 0.0232(8) Uani 0.616(7) 1 d PGDU E 2
H21B H 0.4276 0.3594 0.9156 0.028 Uiso 0.616(7) 1 calc PR E 2
C22B C 0.3050(3) 0.4037(3) 0.83581(19) 0.0251(9) Uani 0.616(7) 1 d PGDU E 2
H22B H 0.2662 0.3833 0.8590 0.030 Uiso 0.616(7) 1 calc PR E 2
C23B C 0.2660(2) 0.4477(2) 0.7682(2) 0.0234(9) Uani 0.616(7) 1 d PGDU E 2
H23B H 0.2005 0.4575 0.7453 0.028 Uiso 0.616(7) 1 calc PR E 2
C24B C 0.3228(3) 0.47753(16) 0.73432(15) 0.0217(9) Uani 0.616(7) 1 d PGDU E 2
H24B H 0.2961 0.5076 0.6881 0.026 Uiso 0.616(7) 1 calc PR E 2
Cl1S Cl 0.34408(5) 0.25680(5) 0.99096(5) 0.02746(17) Uani 1 1 d D . .
Cl2S Cl 0.40350(6) 0.40478(6) 1.11449(5) 0.0382(2) Uani 1 1 d D . .
C1S C 0.26120(9) 0.32668(11) 1.00750(10) 0.0202(6) Uani 1 1 d GD . .
C2S C 0.16758(11) 0.31710(12) 0.96575(9) 0.0240(6) Uani 1 1 d GD . .
H2S H 0.1494 0.2736 0.9273 0.029 Uiso 1 1 calc R . .
C3S C 0.10054(8) 0.37110(14) 0.98028(11) 0.0292(7) Uani 1 1 d GD . .
H3S H 0.0365 0.3645 0.9517 0.035 Uiso 1 1 calc R . .
C4S C 0.12712(11) 0.43468(13) 1.03656(11) 0.0305(7) Uani 1 1 d GD . .
H4S H 0.0813 0.4716 1.0465 0.037 Uiso 1 1 calc R . .
C5S C 0.22075(12) 0.44426(12) 1.07831(10) 0.0284(7) Uani 1 1 d GD . .
H5S H 0.2389 0.4877 1.1168 0.034 Uiso 1 1 calc R . .
C6S C 0.28779(9) 0.39026(12) 1.06379(9) 0.0223(6) Uani 1 1 d GD . .
Cl3S Cl 0.3913(7) 0.1269(15) 0.5513(12) 0.0245(12) Uani 0.42(3) 1 d PDU F 1
Cl4S Cl 0.3224(7) -0.0013(10) 0.6448(7) 0.0214(11) Uani 0.42(3) 1 d PDU F 1
C7S C 0.2741(6) 0.1189(11) 0.5317(8) 0.0181(7) Uani 0.42(3) 1 d PGDU F 1
C8S C 0.2096(8) 0.1701(9) 0.4743(6) 0.0226(16) Uani 0.42(3) 1 d PGDU F 1
H8S H 0.2302 0.2101 0.4470 0.027 Uiso 0.42(3) 1 calc PR F 1
C9S C 0.1152(8) 0.1626(9) 0.4569(5) 0.0235(19) Uani 0.42(3) 1 d PGDU F 1
H9S H 0.0711 0.1976 0.4177 0.028 Uiso 0.42(3) 1 calc PR F 1
C10S C 0.0851(6) 0.1041(9) 0.4969(7) 0.0247(18) Uani 0.42(3) 1 d PGDU F 1
H10S H 0.0206 0.0990 0.4851 0.030 Uiso 0.42(3) 1 calc PR F 1
C11S C 0.1496(6) 0.0529(10) 0.5543(8) 0.0220(15) Uani 0.42(3) 1 d PGDU F 1
H11S H 0.1291 0.0129 0.5817 0.026 Uiso 0.42(3) 1 calc PR F 1
C12S C 0.2441(6) 0.0603(11) 0.5717(8) 0.0191(7) Uani 0.42(3) 1 d PGDU F 1
Cl5S Cl 0.4048(5) 0.1260(10) 0.5573(8) 0.0211(8) Uani 0.58(3) 1 d PDU F 2
Cl6S Cl 0.3118(6) 0.0041(8) 0.6380(6) 0.0265(10) Uani 0.58(3) 1 d PDU F 2
C13S C 0.2854(4) 0.1282(8) 0.5306(5) 0.0181(7) Uani 0.58(3) 1 d PGDU F 2
C14S C 0.2299(6) 0.1857(7) 0.4736(4) 0.0206(13) Uani 0.58(3) 1 d PGDU F 2
H14S H 0.2577 0.2251 0.4511 0.025 Uiso 0.58(3) 1 calc PR F 2
C15S C 0.1337(6) 0.1854(7) 0.4495(4) 0.0235(16) Uani 0.58(3) 1 d PGDU F 2
H15S H 0.0958 0.2246 0.4105 0.028 Uiso 0.58(3) 1 calc PR F 2
C16S C 0.0931(4) 0.1277(8) 0.4823(5) 0.0236(17) Uani 0.58(3) 1 d PGDU F 2
H16S H 0.0274 0.1275 0.4658 0.028 Uiso 0.58(3) 1 calc PR F 2
C17S C 0.1486(4) 0.0703(8) 0.5393(6) 0.0245(13) Uani 0.58(3) 1 d PGDU F 2
H17S H 0.1208 0.0308 0.5618 0.029 Uiso 0.58(3) 1 calc PR F 2
C18S C 0.2448(4) 0.0706(8) 0.5635(6) 0.0191(7) Uani 0.58(3) 1 d PGDU F 2

loop_
_atom_site_aniso_label
_atom_site_aniso_U_11
_atom_site_aniso_U_22
_atom_site_aniso_U_33
_atom_site_aniso_U_23
_atom_site_aniso_U_13
_atom_site_aniso_U_12
Cr1 0.0136(2) 0.0189(2) 0.0081(2) 0.00022(16) 0.00398(16) 0.00018(16)
C1 0.0209(15) 0.0372(19) 0.0215(16) 0.0167(14) -0.0035(13) -0.0076(13)
C2 0.0393(19) 0.0238(16) 0.0342(19) 0.0121(14) 0.0208(16) 0.0139(14)
C3 0.058(2) 0.0188(16) 0.0203(17) -0.0069(12) 0.0116(16) -0.0070(15)
C4 0.0220(16) 0.0328(18) 0.035(2) 0.0088(15) 0.0009(14) -0.0134(13)
C5 0.0378(19) 0.0270(17) 0.047(2) 0.0066(15) 0.0346(18) 0.0017(14)
C6 0.056(2) 0.0241(16) 0.0129(15) -0.0038(12) 0.0170(15) -0.0181(15)
C7 0.0190(14) 0.0368(18) 0.0243(17) 0.0168(14) 0.0034(13) -0.0067(13)
C8 0.0333(18) 0.045(2) 0.0249(18) 0.0130(15) 0.0202(15) 0.0100(15)
C9 0.0413(19) 0.0379(19) 0.0123(15) 0.0048(13) 0.0116(14) 0.0062(15)
C10 0.0239(15) 0.0293(16) 0.0105(14) 0.0036(11) -0.0021(11) -0.0014(12)
C11 0.0240(15) 0.0216(15) 0.0188(15) 0.0048(11) 0.0056(12) 0.0026(11)
C12 0.0334(17) 0.0218(15) 0.0146(15) 0.0050(11) 0.0030(13) -0.0072(12)
Cr2A 0.0224(11) 0.0171(9) 0.0103(9) 0.0002(7) 0.0050(8) 0.0011(7)
C13A 0.032(2) 0.027(2) 0.023(2) -0.0020(16) 0.0194(18) -0.0038(19)
C14A 0.0177(17) 0.030(2) 0.025(2) -0.0085(18) 0.0053(16) 0.0022(15)
C15A 0.0348(19) 0.0179(15) 0.018(2) 0.0021(16) 0.0018(18) 0.0061(17)
C16A 0.039(2) 0.0212(14) 0.021(2) -0.0004(15) 0.0140(17) -0.0082(17)
C17A 0.0168(17) 0.027(2) 0.0224(19) -0.0071(15) 0.0075(14) -0.0018(15)
C18A 0.029(2) 0.016(2) 0.0098(14) 0.0026(13) 0.0029(15) 0.0079(19)
C19A 0.020(2) 0.0167(15) 0.022(2) 0.0055(15) 0.0042(19) 0.0023(18)
C20A 0.0291(19) 0.019(2) 0.019(2) 0.0028(16) 0.0003(15) -0.0016(16)
C21A 0.0328(17) 0.023(2) 0.0124(14) -0.0003(13) 0.0036(15) 0.0037(18)
C22A 0.0342(18) 0.023(2) 0.0133(17) 0.0038(15) 0.0104(16) 0.0088(18)
C23A 0.0275(18) 0.019(2) 0.014(2) 0.0029(17) 0.0113(14) 0.0022(15)
C24A 0.019(2) 0.0170(15) 0.016(2) 0.0013(15) 0.0072(18) 0.0007(17)
Cr2B 0.0214(7) 0.0147(6) 0.0083(6) 0.0024(4) 0.0041(5) 0.0012(4)
C13B 0.0348(17) 0.022(2) 0.0242(19) 0.0003(14) 0.0193(16) 0.0000(16)
C14B 0.0226(15) 0.0216(17) 0.021(2) -0.0028(15) 0.0031(14) 0.0048(13)
C15B 0.0388(17) 0.0161(11) 0.0180(19) 0.0042(13) 0.0086(14) 0.0022(14)
C16B 0.0348(16) 0.0248(15) 0.0268(17) -0.0041(14) 0.0148(14) -0.0106(14)
C17B 0.0227(15) 0.0288(17) 0.0242(16) -0.0088(13) 0.0008(12) 0.0011(13)
C18B 0.040(2) 0.0237(18) 0.0108(13) -0.0002(12) 0.0030(13) 0.0044(16)
C19B 0.0284(19) 0.0153(14) 0.0166(17) 0.0061(13) -0.0015(16) -0.0006(15)
C20B 0.0315(16) 0.0154(17) 0.0140(17) 0.0064(12) -0.0016(12) -0.0019(13)
C21B 0.0324(15) 0.0236(17) 0.0099(12) -0.0005(11) 0.0052(12) 0.0066(15)
C22B 0.0338(15) 0.025(2) 0.0125(15) 0.0038(13) 0.0070(13) 0.0163(15)
C23B 0.0353(17) 0.0211(18) 0.0113(17) 0.0047(14) 0.0076(13) 0.0106(14)
C24B 0.028(2) 0.0161(11) 0.0142(16) 0.0022(12) 0.0013(15) 0.0020(15)
Cl1S 0.0289(4) 0.0253(4) 0.0293(4) 0.0026(3) 0.0128(3) 0.0019(3)
Cl2S 0.0325(4) 0.0344(5) 0.0323(5) -0.0001(4) -0.0060(4) -0.0099(3)
C1S 0.0216(14) 0.0216(14) 0.0173(14) 0.0052(11) 0.0072(12) -0.0012(11)
C2S 0.0263(16) 0.0280(16) 0.0182(15) 0.0002(12) 0.0080(13) -0.0090(12)
C3S 0.0230(16) 0.0346(18) 0.0312(19) 0.0105(14) 0.0106(14) -0.0062(13)
C4S 0.0370(18) 0.0297(17) 0.0333(19) 0.0125(14) 0.0234(16) 0.0054(14)
C5S 0.046(2) 0.0203(15) 0.0211(16) 0.0038(12) 0.0149(15) -0.0025(13)
C6S 0.0261(15) 0.0202(14) 0.0167(15) 0.0030(11) 0.0029(12) -0.0065(11)
Cl3S 0.0207(19) 0.039(2) 0.015(3) 0.0028(17) 0.008(3) 0.000(3)
Cl4S 0.0222(18) 0.023(3) 0.019(2) 0.0055(13) 0.0071(13) -0.0046(16)
C7S 0.0197(14) 0.024(2) 0.0117(12) -0.0031(12) 0.0072(13) -0.0019(15)
C8S 0.025(3) 0.030(4) 0.013(3) 0.000(2) 0.007(3) -0.001(3)
C9S 0.023(3) 0.032(5) 0.015(3) -0.001(3) 0.008(3) 0.008(3)
C10S 0.022(3) 0.032(5) 0.020(4) -0.003(3) 0.008(2) 0.002(3)
C11S 0.0231(17) 0.025(4) 0.019(4) -0.002(3) 0.008(2) -0.004(2)
C12S 0.0227(11) 0.021(2) 0.014(2) -0.0020(11) 0.0078(11) -0.0010(11)
Cl5S 0.0177(13) 0.0303(15) 0.015(2) 0.0046(13) 0.0066(17) 0.0002(17)
Cl6S 0.036(2) 0.0256(15) 0.0192(19) 0.0050(12) 0.0128(15) 0.0029(16)
C13S 0.0197(14) 0.024(2) 0.0117(12) -0.0031(12) 0.0072(13) -0.0019(15)
C14S 0.022(3) 0.023(3) 0.016(2) -0.0014(19) 0.007(2) -0.001(2)
C15S 0.023(3) 0.031(4) 0.015(2) -0.002(2) 0.007(2) 0.003(3)
C16S 0.015(2) 0.038(4) 0.018(3) -0.006(2) 0.0077(19) 0.001(2)
C17S 0.0238(15) 0.029(4) 0.023(3) -0.004(2) 0.010(2) -0.007(2)
C18S 0.0227(11) 0.021(2) 0.014(2) -0.0020(11) 0.0078(11) -0.0010(11)

loop_
_atom_type_symbol
_atom_type_description
_atom_type_scat_dispersion_real
_atom_type_scat_dispersion_imag
_atom_type_scat_source
C C 0.0033 0.0016 'International Tables Vol C Tables 4.2.6.8 and 6.1.1.4'
H H 0.0000 0.0000 'International Tables Vol C Tables 4.2.6.8 and 6.1.1.4'
Cl Cl 0.1484 0.1585 'International Tables Vol C Tables 4.2.6.8 and 6.1.1.4'
Cr Cr 0.3209 0.6236 'International Tables Vol C Tables 4.2.6.8 and 6.1.1.4'

loop_
_geom_angle_atom_site_label_1
_geom_angle_atom_site_label_2
_geom_angle_atom_site_label_3
_geom_angle
_geom_angle_site_symmetry_1
_geom_angle_site_symmetry_3
_geom_angle_publ_flag
C102 C101 C105 101.3(3) . . ?
C102 C101 C106 109.4(3) . . ?
C105 C101 C106 109.1(3) . . ?
C102 C101 C101 112.2(3) . 2 ?
C105 C101 C101 112.1(3) . 2 ?
C106 C101 C101 112.2(3) . 2 ?
C111 C102 C103 118.7(4) . . ?
C111 C102 C101 123.9(4) . . ?
C103 C102 C101 109.5(3) . . ?
C116 C103 C102 121.9(4) . . ?
C116 C103 C104 120.1(4) . . ?
C102 C103 C104 108.4(4) . . ?
C121 C104 C105 121.7(4) . . ?
C121 C104 C103 119.7(4) . . ?
C105 C104 C103 108.6(4) . . ?
C126 C105 C104 118.9(4) . . ?
C126 C105 C101 124.8(4) . . ?
C104 C105 C101 109.5(3) . . ?
C110 C106 C107 108.1(4) . . ?
C110 C106 C101 122.2(4) . . ?
C107 C106 C101 121.0(3) . . ?
C130 C107 C106 123.9(4) . . ?
C130 C107 C108 118.0(4) . . ?
C106 C107 C108 109.6(4) . . ?
C149 C108 C107 122.5(4) . . ?
C149 C108 C109 119.4(4) . . ?
C107 C108 C109 106.3(4) . . ?
C153 C109 C108 120.2(5) . . ?
C153 C109 C110 121.0(5) . . ?
C108 C109 C110 107.1(4) . . ?
C112 C110 C106 122.4(4) . . ?
C112 C110 C109 119.0(4) . . ?
C106 C110 C109 108.7(4) . . ?
C102 C111 C115 120.5(4) . . ?
C102 C111 C112 121.2(4) . . ?
C115 C111 C112 107.9(4) . . ?
C110 C112 C113 119.1(4) . . ?
C110 C112 C111 118.2(4) . . ?
C113 C112 C111 107.6(4) . . ?
C154 C113 C112 122.3(4) . . ?
C154 C113 C114 118.8(4) . . ?
C112 C113 C114 108.6(4) . . ?
C158 C114 C113 121.1(4) . . ?
C158 C114 C115 119.3(4) . . ?
C113 C114 C115 108.0(4) . . ?
C117 C115 C114 120.4(4) . . ?
C117 C115 C111 119.8(4) . . ?
C114 C115 C111 107.9(4) . . ?
C103 C116 C117 118.7(4) . . ?
C103 C116 C120 120.4(4) . . ?
C117 C116 C120 108.6(4) . . ?
C115 C117 C116 120.2(4) . . ?
C115 C117 C118 120.3(4) . . ?
C116 C117 C118 106.9(4) . . ?
C159 C118 C119 119.7(4) . . ?
C159 C118 C117 119.0(4) . . ?
C119 C118 C117 109.0(4) . . ?
C138 C119 C120 120.7(4) . . ?
C138 C119 C118 120.2(4) . . ?
C120 C119 C118 107.1(4) . . ?
C122 C120 C119 119.8(4) . . ?
C122 C120 C116 119.3(4) . . ?
C119 C120 C116 108.4(4) . . ?
C104 C121 C125 118.8(5) . . ?
C104 C121 C122 119.6(5) . . ?
C125 C121 C122 108.6(4) . . ?
C120 C122 C123 120.2(4) . . ?
C120 C122 C121 120.8(4) . . ?
C123 C122 C121 107.2(4) . . ?
C139 C123 C124 119.4(4) . . ?
C139 C123 C122 120.7(4) . . ?
C124 C123 C122 108.1(4) . . ?
C143 C124 C123 120.0(4) . . ?
C143 C124 C125 119.3(4) . . ?
C123 C124 C125 108.4(4) . . ?
C127 C125 C121 119.5(4) . . ?
C127 C125 C124 120.3(4) . . ?
C121 C125 C124 107.6(4) . . ?
C105 C126 C127 120.2(4) . . ?
C105 C126 C130 120.8(4) . . ?
C127 C126 C130 108.3(3) . . ?
C125 C127 C126 120.7(4) . . ?
C125 C127 C128 120.5(4) . . ?
C126 C127 C128 107.7(4) . . ?
C144 C128 C127 119.2(4) . . ?
C144 C128 C129 120.7(4) . . ?
C127 C128 C129 108.6(4) . . ?
C148 C129 C130 122.6(4) . . ?
C148 C129 C128 119.4(4) . . ?
C130 C129 C128 107.6(4) . . ?
C107 C130 C129 118.7(4) . . ?
C107 C130 C126 117.3(4) . . ?
C129 C130 C126 107.6(4) . . ?
C136 C131 C132 123.4(4) . . ?
C136 C131 C135 118.3(4) . . ?
C132 C131 C135 106.4(4) . . ?
C141 C132 C133 119.9(4) . . ?
C141 C132 C131 117.4(4) . . ?
C133 C132 C131 109.6(4) . . ?
C146 C133 C132 120.2(4) . . ?
C146 C133 C134 119.2(4) . . ?
C132 C133 C134 108.4(4) . . ?
C151 C134 C133 120.0(4) . . ?
C151 C134 C135 121.6(4) . . ?
C133 C134 C135 107.1(4) . . ?
C156 C135 C134 118.8(4) . . ?
C156 C135 C131 120.9(5) . . ?
C134 C135 C131 108.5(4) . . ?
C131 C136 C140 117.9(4) . . ?
C131 C136 C137 120.2(4) . . ?
C140 C136 C137 109.1(4) . . ?
C160 C137 C136 120.8(4) . . ?
C160 C137 C138 120.5(4) . . ?
C136 C137 C138 107.0(3) . . ?
C119 C138 C137 119.9(4) . . ?
C119 C138 C139 119.6(4) . . ?
C137 C138 C139 108.3(4) . . ?
C123 C139 C140 121.3(4) . . ?
C123 C139 C138 119.0(4) . . ?
C140 C139 C138 106.9(4) . . ?
C142 C140 C136 119.9(4) . . ?
C142 C140 C139 119.4(4) . . ?
C136 C140 C139 108.8(4) . . ?
C132 C141 C145 120.1(4) . . ?
C132 C141 C142 120.0(4) . . ?
C145 C141 C142 109.1(3) . . ?
C140 C142 C141 121.3(4) . . ?
C140 C142 C143 119.6(4) . . ?
C141 C142 C143 107.3(3) . . ?
C124 C143 C144 120.5(4) . . ?
C124 C143 C142 120.2(4) . . ?
C144 C143 C142 107.9(3) . . ?
C128 C144 C143 120.1(4) . . ?
C128 C144 C145 119.2(4) . . ?
C143 C144 C145 108.6(4) . . ?
C147 C145 C141 120.2(4) . . ?
C147 C145 C144 119.5(4) . . ?
C141 C145 C144 107.2(4) . . ?
C133 C146 C147 120.0(4) . . ?
C133 C146 C150 120.4(4) . . ?
C147 C146 C150 108.3(3) . . ?
C145 C147 C148 121.6(4) . . ?
C145 C147 C146 119.7(4) . . ?
C148 C147 C146 107.3(4) . . ?
C129 C148 C149 118.1(4) . . ?
C129 C148 C147 119.5(4) . . ?
C149 C148 C147 109.1(4) . . ?
C108 C149 C148 119.7(4) . . ?
C108 C149 C150 120.5(4) . . ?
C148 C149 C150 107.8(4) . . ?
C152 C150 C149 120.2(4) . . ?
C152 C150 C146 119.5(4) . . ?
C149 C150 C146 107.5(3) . . ?
C134 C151 C152 120.6(5) . . ?
C134 C151 C155 119.0(4) . . ?
C152 C151 C155 108.0(4) . . ?
C150 C152 C151 120.3(4) . . ?
C150 C152 C153 120.0(4) . . ?
C151 C152 C153 108.2(4) . . ?
C109 C153 C152 119.7(4) . . ?
C109 C153 C154 120.1(4) . . ?
C152 C153 C154 108.2(4) . . ?
C113 C154 C155 120.6(4) . . ?
C113 C154 C153 118.5(4) . . ?
C155 C154 C153 108.0(4) . . ?
C157 C155 C154 120.2(4) . . ?
C157 C155 C151 119.8(4) . . ?
C154 C155 C151 107.6(4) . . ?
C135 C156 C160 119.6(4) . . ?
C135 C156 C157 120.3(4) . . ?
C160 C156 C157 108.9(4) . . ?
C155 C157 C156 120.5(4) . . ?
C155 C157 C158 120.1(4) . . ?
C156 C157 C158 106.8(4) . . ?
C114 C158 C159 120.3(4) . . ?
C114 C158 C157 119.1(4) . . ?
C159 C158 C157 108.7(4) . . ?
C118 C159 C158 120.7(4) . . ?
C118 C159 C160 120.5(4) . . ?
C158 C159 C160 107.5(4) . . ?
C137 C160 C156 120.1(4) . . ?
C137 C160 C159 119.1(4) . . ?
C156 C160 C159 108.0(4) . . ?
C211 C202 C203 118.2(4) . . ?
C216 C203 C202 122.6(4) . . ?
C216 C203 C204 119.8(4) . . ?
C202 C203 C204 109.0(4) . . ?
C221 C204 C205 121.3(4) . . ?
C221 C204 C203 119.7(4) . . ?
C205 C204 C203 108.4(4) . . ?
C226 C205 C204 118.9(4) . . ?
C210 C206 C207 108.0(4) . . ?
C230 C207 C206 123.5(4) . . ?
C230 C207 C208 119.0(4) . . ?
C206 C207 C208 109.5(4) . . ?
C249 C208 C207 121.6(5) . . ?
C249 C208 C209 119.6(5) . . ?
C207 C208 C209 106.3(4) . . ?
C253 C209 C210 121.7(4) . . ?
C253 C209 C208 119.7(5) . . ?
C210 C209 C208 106.8(4) . . ?
C212 C210 C206 123.2(4) . . ?
C212 C210 C209 118.2(4) . . ?
C206 C210 C209 109.1(4) . . ?
C202 C211 C215 120.0(4) . . ?
C202 C211 C212 120.6(4) . . ?
C215 C211 C212 108.6(4) . . ?
C210 C212 C213 119.6(4) . . ?
C210 C212 C211 117.9(4) . . ?
C213 C212 C211 107.4(4) . . ?
C254 C213 C214 118.4(4) . . ?
C254 C213 C212 121.9(4) . . ?
C214 C213 C212 108.4(4) . . ?
C258 C214 C213 121.8(4) . . ?
C258 C214 C215 118.2(4) . . ?
C213 C214 C215 108.3(4) . . ?
C217 C215 C211 120.9(4) . . ?
C217 C215 C214 121.3(4) . . ?
C211 C215 C214 107.3(4) . . ?
C203 C216 C217 118.5(5) . . ?
C203 C216 C220 120.6(5) . . ?
C217 C216 C220 108.7(4) . . ?
C215 C217 C216 119.7(4) . . ?
C215 C217 C218 120.3(4) . . ?
C216 C217 C218 107.2(4) . . ?
C259 C218 C219 120.4(4) . . ?
C259 C218 C217 118.2(4) . . ?
C219 C218 C217 108.3(4) . . ?
C238 C219 C220 119.9(4) . . ?
C238 C219 C218 120.3(4) . . ?
C220 C219 C218 107.9(3) . . ?
C222 C220 C219 120.1(4) . . ?
C222 C220 C216 119.7(4) . . ?
C219 C220 C216 107.9(4) . . ?
C204 C221 C225 119.1(4) . . ?
C204 C221 C222 120.2(4) . . ?
C225 C221 C222 108.4(4) . . ?
C220 C222 C223 120.5(4) . . ?
C220 C222 C221 120.0(4) . . ?
C223 C222 C221 107.5(4) . . ?
C239 C223 C224 119.6(4) . . ?
C239 C223 C222 119.7(4) . . ?
C224 C223 C222 108.0(4) . . ?
C243 C224 C223 119.7(4) . . ?
C243 C224 C225 119.3(4) . . ?
C223 C224 C225 108.7(4) . . ?
C227 C225 C221 119.6(4) . . ?
C227 C225 C224 120.2(4) . . ?
C221 C225 C224 107.4(4) . . ?
C205 C226 C227 120.9(4) . . ?
C205 C226 C230 120.6(4) . . ?
C227 C226 C230 107.8(3) . . ?
C225 C227 C228 120.5(4) . . ?
C225 C227 C226 120.0(4) . . ?
C228 C227 C226 108.0(4) . . ?
C244 C228 C227 119.2(4) . . ?
C244 C228 C229 121.0(4) . . ?
C227 C228 C229 108.7(4) . . ?
C248 C229 C230 122.4(4) . . ?
C248 C229 C228 119.4(4) . . ?
C230 C229 C228 107.4(4) . . ?
C207 C230 C229 118.5(4) . . ?
C207 C230 C226 117.6(4) . . ?
C229 C230 C226 108.1(4) . . ?
C236 C231 C232 123.0(4) . . ?
C236 C231 C235 119.1(4) . . ?
C232 C231 C235 106.9(4) . . ?
C241 C232 C233 119.8(4) . . ?
C241 C232 C231 118.5(4) . . ?
C233 C232 C231 109.0(4) . . ?
C246 C233 C232 119.2(4) . . ?
C246 C233 C234 120.4(4) . . ?
C232 C233 C234 108.7(4) . . ?
C251 C234 C233 120.0(4) . . ?
C251 C234 C235 120.7(4) . . ?
C233 C234 C235 107.7(4) . . ?
C256 C235 C234 119.3(4) . . ?
C256 C235 C231 119.9(4) . . ?
C234 C235 C231 107.7(4) . . ?
C231 C236 C237 120.6(4) . . ?
C231 C236 C240 117.7(4) . . ?
C237 C236 C240 109.0(4) . . ?
C260 C237 C236 119.8(4) . . ?
C260 C237 C238 121.1(4) . . ?
C236 C237 C238 107.0(4) . . ?
C219 C238 C239 120.0(5) . . ?
C219 C238 C237 119.3(5) . . ?
C239 C238 C237 108.4(4) . . ?
C223 C239 C240 121.6(4) . . ?
C223 C239 C238 119.9(4) . . ?
C240 C239 C238 107.2(4) . . ?
C242 C240 C236 120.8(4) . . ?
C242 C240 C239 119.2(4) . . ?
C236 C240 C239 108.4(4) . . ?
C232 C241 C245 121.0(4) . . ?
C232 C241 C242 119.2(4) . . ?
C245 C241 C242 108.8(4) . . ?
C240 C242 C241 120.9(4) . . ?
C240 C242 C243 119.7(4) . . ?
C241 C242 C243 107.0(3) . . ?
C224 C243 C244 120.5(4) . . ?
C224 C243 C242 120.2(4) . . ?
C244 C243 C242 108.1(4) . . ?
C228 C244 C243 120.3(4) . . ?
C228 C244 C245 118.9(4) . . ?
C243 C244 C245 108.9(4) . . ?
C247 C245 C241 119.5(4) . . ?
C247 C245 C244 119.6(4) . . ?
C241 C245 C244 107.2(4) . . ?
C233 C246 C247 121.3(5) . . ?
C233 C246 C250 118.9(4) . . ?
C247 C246 C250 108.3(4) . . ?
C245 C247 C248 121.5(4) . . ?
C245 C247 C246 119.1(4) . . ?
C248 C247 C246 107.3(4) . . ?
C229 C248 C249 118.7(4) . . ?
C229 C248 C247 119.5(4) . . ?
C249 C248 C247 109.1(4) . . ?
C208 C249 C248 119.6(4) . . ?
C208 C249 C250 120.9(4) . . ?
C248 C249 C250 107.6(4) . . ?
C252 C250 C249 119.2(4) . . ?
C252 C250 C246 120.1(4) . . ?
C249 C250 C246 107.6(4) . . ?
C234 C251 C252 120.3(4) . . ?
C234 C251 C255 119.7(4) . . ?
C252 C251 C255 108.3(4) . . ?
C250 C252 C251 120.2(4) . . ?
C250 C252 C253 120.4(4) . . ?
C251 C252 C253 107.8(4) . . ?
C209 C253 C252 120.2(4) . . ?
C209 C253 C254 120.1(4) . . ?
C252 C253 C254 108.3(4) . . ?
C213 C254 C255 120.3(4) . . ?
C213 C254 C253 118.3(4) . . ?
C255 C254 C253 108.1(4) . . ?
C257 C255 C254 121.1(4) . . ?
C257 C255 C251 119.6(4) . . ?
C254 C255 C251 107.5(4) . . ?
C235 C256 C260 119.9(4) . . ?
C235 C256 C257 120.2(4) . . ?
C260 C256 C257 108.8(4) . . ?
C255 C257 C256 120.5(4) . . ?
C255 C257 C258 119.5(4) . . ?
C256 C257 C258 106.9(4) . . ?
C214 C258 C259 120.6(4) . . ?
C214 C258 C257 118.9(4) . . ?
C259 C258 C257 108.6(4) . . ?
C218 C259 C258 121.3(4) . . ?
C218 C259 C260 120.0(4) . . ?
C258 C259 C260 107.5(4) . . ?
C237 C260 C256 120.7(4) . . ?
C237 C260 C259 118.9(4) . . ?
C256 C260 C259 108.0(4) . . ?
C305 C301 C302 101.5(3) . . ?
C305 C301 C306 109.3(3) . . ?
C302 C301 C306 109.5(3) . . ?
C305 C301 C301 113.4(4) . 2_666 ?
C302 C301 C301 111.9(4) . 2_666 ?
C306 C301 C301 110.9(3) . 2_666 ?
C311 C302 C303 118.5(5) . . ?
C311 C302 C301 124.4(4) . . ?
C303 C302 C301 109.4(4) . . ?
C316 C303 C302 121.7(4) . . ?
C316 C303 C304 119.8(4) . . ?
C302 C303 C304 108.7(4) . . ?
C321 C304 C305 120.9(4) . . ?
C321 C304 C303 120.4(4) . . ?
C305 C304 C303 108.3(4) . . ?
C326 C305 C304 118.8(4) . . ?
C326 C305 C301 123.8(4) . . ?
C304 C305 C301 109.7(3) . . ?
C307 C306 C310 108.5(4) . . ?
C307 C306 C301 122.0(4) . . ?
C310 C306 C301 121.5(4) . . ?
C330 C307 C306 123.0(4) . . ?
C330 C307 C308 119.3(4) . . ?
C306 C307 C308 108.6(4) . . ?
C349 C308 C307 121.2(5) . . ?
C349 C308 C309 119.5(5) . . ?
C307 C308 C309 107.5(4) . . ?
C353 C309 C308 119.4(4) . . ?
C353 C309 C310 121.2(4) . . ?
C308 C309 C310 106.1(4) . . ?
C312 C310 C306 123.3(4) . . ?
C312 C310 C309 118.7(4) . . ?
C306 C310 C309 109.0(4) . . ?
C302 C311 C315 120.4(4) . . ?
C302 C311 C312 120.7(4) . . ?
C315 C311 C312 108.4(3) . . ?
C310 C312 C313 119.9(4) . . ?
C310 C312 C311 117.9(4) . . ?
C313 C312 C311 107.1(4) . . ?
C354 C313 C314 119.1(4) . . ?
C354 C313 C312 120.9(4) . . ?
C314 C313 C312 109.0(4) . . ?
C358 C314 C313 121.5(4) . . ?
C358 C314 C315 119.2(4) . . ?
C313 C314 C315 107.9(4) . . ?
C317 C315 C311 120.3(4) . . ?
C317 C315 C314 120.7(4) . . ?
C311 C315 C314 107.6(4) . . ?
C303 C316 C317 119.1(4) . . ?
C303 C316 C320 119.8(4) . . ?
C317 C316 C320 108.6(4) . . ?
C315 C317 C316 119.8(4) . . ?
C315 C317 C318 120.2(4) . . ?
C316 C317 C318 106.9(3) . . ?
C359 C318 C319 120.6(4) . . ?
C359 C318 C317 118.8(4) . . ?
C319 C318 C317 109.0(4) . . ?
C338 C319 C320 121.5(5) . . ?
C338 C319 C318 119.6(4) . . ?
C320 C319 C318 107.0(4) . . ?
C322 C320 C319 119.3(4) . . ?
C322 C320 C316 120.4(4) . . ?
C319 C320 C316 108.5(4) . . ?
C304 C321 C325 119.6(4) . . ?
C304 C321 C322 119.7(4) . . ?
C325 C321 C322 108.8(4) . . ?
C320 C322 C323 120.3(4) . . ?
C320 C322 C321 119.8(4) . . ?
C323 C322 C321 106.7(4) . . ?
C339 C323 C324 119.5(4) . . ?
C339 C323 C322 120.6(4) . . ?
C324 C323 C322 108.1(4) . . ?
C343 C324 C323 120.2(4) . . ?
C343 C324 C325 119.2(4) . . ?
C323 C324 C325 108.7(4) . . ?
C327 C325 C321 119.7(4) . . ?
C327 C325 C324 120.0(4) . . ?
C321 C325 C324 107.7(4) . . ?
C305 C326 C327 121.0(5) . . ?
C305 C326 C330 122.3(5) . . ?
C327 C326 C330 108.5(4) . . ?
C325 C327 C326 119.8(5) . . ?
C325 C327 C328 121.1(5) . . ?
C326 C327 C328 107.3(4) . . ?
C344 C328 C327 118.5(4) . . ?
C344 C328 C329 120.6(4) . . ?
C327 C328 C329 108.8(4) . . ?
C348 C329 C330 122.2(4) . . ?
C348 C329 C328 119.7(4) . . ?
C330 C329 C328 107.4(4) . . ?
C307 C330 C329 118.2(4) . . ?
C307 C330 C326 116.6(4) . . ?
C329 C330 C326 107.7(4) . . ?
C336 C331 C332 123.7(5) . . ?
C336 C331 C335 118.6(4) . . ?
C332 C331 C335 106.2(4) . . ?
C341 C332 C333 120.9(4) . . ?
C341 C332 C331 117.6(5) . . ?
C333 C332 C331 109.4(4) . . ?
C346 C333 C332 118.9(4) . . ?
C346 C333 C334 119.9(4) . . ?
C332 C333 C334 108.7(4) . . ?
C351 C334 C333 120.6(4) . . ?
C351 C334 C335 120.9(4) . . ?
C333 C334 C335 107.0(3) . . ?
C356 C335 C334 120.1(4) . . ?
C356 C335 C331 119.6(5) . . ?
C334 C335 C331 108.6(4) . . ?
C331 C336 C340 117.5(4) . . ?
C331 C336 C337 121.2(5) . . ?
C340 C336 C337 109.1(4) . . ?
C360 C337 C336 119.2(4) . . ?
C360 C337 C338 120.9(4) . . ?
C336 C337 C338 106.7(4) . . ?
C319 C338 C337 119.9(4) . . ?
C319 C338 C339 119.2(5) . . ?
C337 C338 C339 108.6(4) . . ?
C323 C339 C340 121.7(4) . . ?
C323 C339 C338 119.2(4) . . ?
C340 C339 C338 106.9(4) . . ?
C342 C340 C336 120.4(4) . . ?
C342 C340 C339 118.7(4) . . ?
C336 C340 C339 108.6(4) . . ?
C332 C341 C345 119.8(4) . . ?
C332 C341 C342 120.0(4) . . ?
C345 C341 C342 108.8(3) . . ?
C340 C342 C341 120.8(4) . . ?
C340 C342 C343 120.2(4) . . ?
C341 C342 C343 107.1(3) . . ?
C324 C343 C344 120.8(4) . . ?
C324 C343 C342 119.6(4) . . ?
C344 C343 C342 108.0(4) . . ?
C328 C344 C343 120.4(4) . . ?
C328 C344 C345 119.1(4) . . ?
C343 C344 C345 108.7(4) . . ?
C347 C345 C341 119.7(4) . . ?
C347 C345 C344 119.9(4) . . ?
C341 C345 C344 107.5(4) . . ?
C333 C346 C347 120.9(4) . . ?
C333 C346 C350 119.4(4) . . ?
C347 C346 C350 108.5(4) . . ?
C345 C347 C348 121.3(4) . . ?
C345 C347 C346 119.8(4) . . ?
C348 C347 C346 107.3(4) . . ?
C329 C348 C349 118.5(4) . . ?
C329 C348 C347 119.3(4) . . ?
C349 C348 C347 108.7(4) . . ?
C308 C349 C348 120.4(4) . . ?
C308 C349 C350 121.6(4) . . ?
C348 C349 C350 108.0(4) . . ?
C352 C350 C349 118.8(4) . . ?
C352 C350 C346 119.9(4) . . ?
C349 C350 C346 107.5(4) . . ?
C334 C351 C352 119.4(4) . . ?
C334 C351 C355 118.9(4) . . ?
C352 C351 C355 108.1(4) . . ?
C350 C352 C351 120.7(4) . . ?
C350 C352 C353 120.6(4) . . ?
C351 C352 C353 107.9(4) . . ?
C309 C353 C354 119.8(4) . . ?
C309 C353 C352 120.1(4) . . ?
C354 C353 C352 108.0(4) . . ?
C313 C354 C355 120.1(4) . . ?
C313 C354 C353 119.4(4) . . ?
C355 C354 C353 108.2(4) . . ?
C357 C355 C354 120.6(4) . . ?
C357 C355 C351 120.1(4) . . ?
C354 C355 C351 107.8(4) . . ?
C335 C356 C360 120.9(4) . . ?
C335 C356 C357 118.9(4) . . ?
C360 C356 C357 108.6(4) . . ?
C355 C357 C356 121.0(4) . . ?
C355 C357 C358 120.4(4) . . ?
C356 C357 C358 106.9(4) . . ?
C314 C358 C359 120.2(4) . . ?
C314 C358 C357 118.3(4) . . ?
C359 C358 C357 108.6(4) . . ?
C318 C359 C358 120.9(4) . . ?
C318 C359 C360 120.1(4) . . ?
C358 C359 C360 107.2(4) . . ?
C337 C360 C356 120.5(4) . . ?
C337 C360 C359 118.9(4) . . ?
C356 C360 C359 108.6(4) . . ?
C411 C402 C403 118.7(4) . . ?
C416 C403 C402 121.4(4) . . ?
C416 C403 C404 120.8(4) . . ?
C402 C403 C404 108.0(4) . . ?
C421 C404 C405 121.0(4) . . ?
C421 C404 C403 119.9(4) . . ?
C405 C404 C403 108.8(4) . . ?
C426 C405 C404 119.3(5) . . ?
C410 C406 C407 108.6(4) . . ?
C430 C407 C406 124.0(4) . . ?
C430 C407 C408 118.6(4) . . ?
C406 C407 C408 109.0(4) . . ?
C449 C408 C407 121.7(4) . . ?
C449 C408 C409 120.3(4) . . ?
C407 C408 C409 106.7(4) . . ?
C453 C409 C408 118.9(5) . . ?
C453 C409 C410 121.2(5) . . ?
C408 C409 C410 107.2(4) . . ?
C412 C410 C406 122.2(4) . . ?
C412 C410 C409 119.2(4) . . ?
C406 C410 C409 108.4(4) . . ?
C402 C411 C415 120.5(5) . . ?
C402 C411 C412 121.6(4) . . ?
C415 C411 C412 108.4(4) . . ?
C410 C412 C413 118.7(4) . . ?
C410 C412 C411 117.9(4) . . ?
C413 C412 C411 107.4(4) . . ?
C454 C413 C412 122.2(4) . . ?
C454 C413 C414 118.4(4) . . ?
C412 C413 C414 108.8(4) . . ?
C458 C414 C413 121.8(4) . . ?
C458 C414 C415 117.9(4) . . ?
C413 C414 C415 107.7(4) . . ?
C417 C415 C411 120.1(4) . . ?
C417 C415 C414 121.0(5) . . ?
C411 C415 C414 107.6(4) . . ?
C403 C416 C417 119.2(4) . . ?
C403 C416 C420 119.1(4) . . ?
C417 C416 C420 108.6(4) . . ?
C415 C417 C416 119.9(4) . . ?
C415 C417 C418 120.6(4) . . ?
C416 C417 C418 107.4(4) . . ?
C459 C418 C419 119.8(4) . . ?
C459 C418 C417 118.5(4) . . ?
C419 C418 C417 108.4(4) . . ?
C438 C419 C420 120.2(4) . . ?
C438 C419 C418 120.0(4) . . ?
C420 C419 C418 107.6(4) . . ?
C422 C420 C419 119.7(4) . . ?
C422 C420 C416 120.2(4) . . ?
C419 C420 C416 108.1(4) . . ?
C404 C421 C425 119.1(4) . . ?
C404 C421 C422 119.1(4) . . ?
C425 C421 C422 108.6(4) . . ?
C420 C422 C423 120.5(4) . . ?
C420 C422 C421 120.8(4) . . ?
C423 C422 C421 106.9(4) . . ?
C439 C423 C424 119.6(5) . . ?
C439 C423 C422 120.4(4) . . ?
C424 C423 C422 108.5(4) . . ?
C443 C424 C423 120.0(4) . . ?
C443 C424 C425 119.4(4) . . ?
C423 C424 C425 108.2(4) . . ?
C427 C425 C421 120.0(4) . . ?
C427 C425 C424 119.7(4) . . ?
C421 C425 C424 107.7(4) . . ?
C405 C426 C427 120.6(4) . . ?
C405 C426 C430 120.7(4) . . ?
C427 C426 C430 108.3(3) . . ?
C425 C427 C426 119.9(4) . . ?
C425 C427 C428 121.0(4) . . ?
C426 C427 C428 107.9(4) . . ?
C444 C428 C427 118.8(4) . . ?
C444 C428 C429 121.2(4) . . ?
C427 C428 C429 108.6(3) . . ?
C448 C429 C430 121.8(4) . . ?
C448 C429 C428 119.8(4) . . ?
C430 C429 C428 107.7(3) . . ?
C407 C430 C429 118.9(4) . . ?
C407 C430 C426 117.1(4) . . ?
C429 C430 C426 107.5(3) . . ?
C436 C431 C432 122.9(5) . . ?
C436 C431 C435 119.1(4) . . ?
C432 C431 C435 106.4(4) . . ?
C441 C432 C433 120.3(5) . . ?
C441 C432 C431 118.0(5) . . ?
C433 C432 C431 109.8(4) . . ?
C446 C433 C432 118.8(4) . . ?
C446 C433 C434 120.8(4) . . ?
C432 C433 C434 107.9(4) . . ?
C451 C434 C433 119.9(4) . . ?
C451 C434 C435 121.1(4) . . ?
C433 C434 C435 107.9(4) . . ?
C456 C435 C434 119.0(4) . . ?
C456 C435 C431 120.3(4) . . ?
C434 C435 C431 108.0(4) . . ?
C431 C436 C440 118.1(4) . . ?
C431 C436 C437 120.0(4) . . ?
C440 C436 C437 109.3(4) . . ?
C460 C437 C436 120.4(4) . . ?
C460 C437 C438 120.3(4) . . ?
C436 C437 C438 106.7(4) . . ?
C419 C438 C437 120.2(4) . . ?
C419 C438 C439 120.2(4) . . ?
C437 C438 C439 108.6(4) . . ?
C423 C439 C440 121.2(5) . . ?
C423 C439 C438 119.0(4) . . ?
C440 C439 C438 107.1(4) . . ?
C442 C440 C436 120.4(4) . . ?
C442 C440 C439 119.5(4) . . ?
C436 C440 C439 108.3(4) . . ?
C432 C441 C445 120.4(4) . . ?
C432 C441 C442 119.7(4) . . ?
C445 C441 C442 108.3(4) . . ?
C440 C442 C441 120.8(4) . . ?
C440 C442 C443 119.6(4) . . ?
C441 C442 C443 107.8(4) . . ?
C424 C443 C444 120.5(4) . . ?
C424 C443 C442 120.1(4) . . ?
C444 C443 C442 107.6(4) . . ?
C428 C444 C443 120.5(4) . . ?
C428 C444 C445 118.2(4) . . ?
C443 C444 C445 108.8(4) . . ?
C447 C445 C441 119.8(4) . . ?
C447 C445 C444 120.3(4) . . ?
C441 C445 C444 107.6(4) . . ?
C433 C446 C447 121.3(4) . . ?
C433 C446 C450 118.4(4) . . ?
C447 C446 C450 108.7(4) . . ?
C445 C447 C448 121.4(4) . . ?
C445 C447 C446 119.4(4) . . ?
C448 C447 C446 107.2(4) . . ?
C429 C448 C449 118.8(4) . . ?
C429 C448 C447 119.1(4) . . ?
C449 C448 C447 109.0(4) . . ?
C408 C449 C448 120.1(4) . . ?
C408 C449 C450 120.4(4) . . ?
C448 C449 C450 108.2(4) . . ?
C452 C450 C449 119.9(4) . . ?
C452 C450 C446 120.5(4) . . ?
C449 C450 C446 106.9(3) . . ?
C434 C451 C452 119.8(4) . . ?
C434 C451 C455 119.2(4) . . ?
C452 C451 C455 108.3(3) . . ?
C450 C452 C451 120.5(4) . . ?
C450 C452 C453 119.6(4) . . ?
C451 C452 C453 107.7(4) . . ?
C409 C453 C454 119.9(4) . . ?
C409 C453 C452 120.9(4) . . ?
C454 C453 C452 108.4(3) . . ?
C413 C454 C455 120.1(4) . . ?
C413 C454 C453 118.8(4) . . ?
C455 C454 C453 107.8(4) . . ?
C457 C455 C454 121.1(4) . . ?
C457 C455 C451 120.3(4) . . ?
C454 C455 C451 107.7(3) . . ?
C435 C456 C460 119.5(4) . . ?
C435 C456 C457 120.3(4) . . ?
C460 C456 C457 108.3(3) . . ?
C455 C457 C456 120.2(4) . . ?
C455 C457 C458 119.8(4) . . ?
C456 C457 C458 107.6(4) . . ?
C414 C458 C459 121.0(4) . . ?
C414 C458 C457 118.7(4) . . ?
C459 C458 C457 108.2(3) . . ?
C418 C459 C458 120.9(4) . . ?
C418 C459 C460 120.5(4) . . ?
C458 C459 C460 107.6(4) . . ?
C437 C460 C456 120.6(4) . . ?
C437 C460 C459 119.1(4) . . ?
C456 C460 C459 108.3(3) . . ?
C5 Cr1 C8 178.64(7) . . ?
C5 Cr1 C6 38.1 . . ?
C8 Cr1 C6 140.56(7) . . ?
C5 Cr1 C9 143.31(7) . . ?
C8 Cr1 C9 38.1 . . ?
C6 Cr1 C9 178.00(7) . . ?
C5 Cr1 C7 141.00(7) . . ?
C8 Cr1 C7 38.0 . . ?
C6 Cr1 C7 110.81(6) . . ?
C9 Cr1 C7 68.7 . . ?
C5 Cr1 C4 38.0 . . ?
C8 Cr1 C4 142.93(7) . . ?
C6 Cr1 C4 68.7 . . ?
C9 Cr1 C4 111.80(6) . . ?
C7 Cr1 C4 178.78(7) . . ?
C5 Cr1 C1 68.7 . . ?
C8 Cr1 C1 110.14(6) . . ?
C6 Cr1 C1 38.0 . . ?
C9 Cr1 C1 139.98(7) . . ?
C7 Cr1 C1 99.08(6) . . ?
C4 Cr1 C1 81.2 . . ?
C5 Cr1 C10 112.52(6) . . ?
C8 Cr1 C10 68.7 . . ?
C6 Cr1 C10 144.02(7) . . ?
C9 Cr1 C10 38.0 . . ?
C7 Cr1 C10 81.2 . . ?
C4 Cr1 C10 98.55(6) . . ?
C1 Cr1 C10 177.65(7) . . ?
C5 Cr1 C3 68.7 . . ?
C8 Cr1 C3 111.75(7) . . ?
C6 Cr1 C3 81.2 . . ?
C9 Cr1 C3 98.03(6) . . ?
C7 Cr1 C3 143.24(7) . . ?
C4 Cr1 C3 38.0 . . ?
C1 Cr1 C3 68.5 . . ?
C10 Cr1 C3 109.87(6) . . ?
C5 Cr1 C12 111.01(6) . . ?
C8 Cr1 C12 68.6 . . ?
C6 Cr1 C12 99.61(6) . . ?
C9 Cr1 C12 81.2 . . ?
C7 Cr1 C12 38.0 . . ?
C4 Cr1 C12 140.84(7) . . ?
C1 Cr1 C12 113.13(6) . . ?
C10 Cr1 C12 68.5 . . ?
C3 Cr1 C12 178.14(7) . . ?
C5 Cr1 C2 81.2 . . ?
C8 Cr1 C2 98.30(6) . . ?
C6 Cr1 C2 68.6 . . ?
C9 Cr1 C2 109.67(6) . . ?
C7 Cr1 C2 112.40(7) . . ?
C4 Cr1 C2 68.6 . . ?
C1 Cr1 C2 37.9 . . ?
C10 Cr1 C2 139.83(7) . . ?
C3 Cr1 C2 37.9 . . ?
C12 Cr1 C2 143.94(7) . . ?
C5 Cr1 C11 99.34(6) . . ?
C8 Cr1 C11 81.2 . . ?
C6 Cr1 C11 113.19(6) . . ?
C9 Cr1 C11 68.5 . . ?
C7 Cr1 C11 68.5 . . ?
C4 Cr1 C11 110.53(6) . . ?
C1 Cr1 C11 144.34(7) . . ?
C10 Cr1 C11 37.9 . . ?
C3 Cr1 C11 140.26(7) . . ?
C12 Cr1 C11 37.9 . . ?
C2 Cr1 C11 177.69(7) . . ?
C2 C1 C6 120.0 . . ?
C2 C1 Cr1 71.19(5) . . ?
C6 C1 Cr1 70.79(5) . . ?
C3 C2 C1 120.0 . . ?
C3 C2 Cr1 71.02(5) . . ?
C1 C2 Cr1 70.86(5) . . ?
C2 C3 C4 120.0 . . ?
C2 C3 Cr1 71.07(5) . . ?
C4 C3 Cr1 70.83(5) . . ?
C3 C4 C5 120.0 . . ?
C3 C4 Cr1 71.21(5) . . ?
C5 C4 Cr1 70.81(5) . . ?
C6 C5 C4 120.0 . . ?
C6 C5 Cr1 70.99(5) . . ?
C4 C5 Cr1 71.14(5) . . ?
C5 C6 C1 120.0 . . ?
C5 C6 Cr1 70.93(5) . . ?
C1 C6 Cr1 71.18(5) . . ?
C8 C7 C12 120.0 . . ?
C8 C7 Cr1 70.85(5) . . ?
C12 C7 Cr1 71.2 . . ?
C9 C8 C7 120.0 . . ?
C9 C8 Cr1 71.1 . . ?
C7 C8 Cr1 71.11(5) . . ?
C10 C9 C8 120.0 . . ?
C10 C9 Cr1 71.2 . . ?
C8 C9 Cr1 70.9 . . ?
C9 C10 C11 120.0 . . ?
C9 C10 Cr1 70.8 . . ?
C11 C10 Cr1 71.2 . . ?
C12 C11 C10 120.0 . . ?
C12 C11 Cr1 71.0 . . ?
C10 C11 Cr1 70.9 . . ?
C11 C12 C7 120.0 . . ?
C11 C12 Cr1 71.2 . . ?
C7 C12 Cr1 70.8 . . ?
C20A Cr2A C17A 178.86(9) . . ?
C20A Cr2A C18A 140.83(9) . . ?
C17A Cr2A C18A 38.1 . . ?
C20A Cr2A C21A 38.1 . . ?
C17A Cr2A C21A 143.05(9) . . ?
C18A Cr2A C21A 178.48(9) . . ?
C20A Cr2A C16A 142.89(9) . . ?
C17A Cr2A C16A 38.0 . . ?
C18A Cr2A C16A 68.7 . . ?
C21A Cr2A C16A 111.75(8) . . ?
C20A Cr2A C19A 38.1 . . ?
C17A Cr2A C19A 141.04(9) . . ?
C18A Cr2A C19A 110.86(8) . . ?
C21A Cr2A C19A 68.7 . . ?
C16A Cr2A C19A 178.79(10) . . ?
C20A Cr2A C13A 110.43(8) . . ?
C17A Cr2A C13A 68.7 . . ?
C18A Cr2A C13A 38.0 . . ?
C21A Cr2A C13A 140.46(9) . . ?
C16A Cr2A C13A 81.3 . . ?
C19A Cr2A C13A 99.08(8) . . ?
C20A Cr2A C15A 111.82(8) . . ?
C17A Cr2A C15A 68.7 . . ?
C18A Cr2A C15A 81.3 . . ?
C21A Cr2A C15A 98.23(8) . . ?
C16A Cr2A C15A 38.0 . . ?
C19A Cr2A C15A 143.22(10) . . ?
C13A Cr2A C15A 68.6 . . ?
C20A Cr2A C14A 98.50(8) . . ?
C17A Cr2A C14A 81.3 . . ?
C18A Cr2A C14A 68.7 . . ?
C21A Cr2A C14A 110.08(8) . . ?
C16A Cr2A C14A 68.6 . . ?
C19A Cr2A C14A 112.37(9) . . ?
C13A Cr2A C14A 38.0 . . ?
C15A Cr2A C14A 37.9 . . ?
C20A Cr2A C22A 68.7 . . ?
C17A Cr2A C22A 112.22(8) . . ?
C18A Cr2A C22A 143.54(9) . . ?
C21A Cr2A C22A 38.0 . . ?
C16A Cr2A C22A 98.54(8) . . ?
C19A Cr2A C22A 81.2 . . ?
C13A Cr2A C22A 178.19(10) . . ?
C15A Cr2A C22A 110.15(9) . . ?
C14A Cr2A C22A 140.30(10) . . ?
C20A Cr2A C24A 68.6 . . ?
C17A Cr2A C24A 110.93(8) . . ?
C18A Cr2A C24A 99.39(8) . . ?
C21A Cr2A C24A 81.2 . . ?
C16A Cr2A C24A 140.87(10) . . ?
C19A Cr2A C24A 37.9 . . ?
C13A Cr2A C24A 112.84(9) . . ?
C15A Cr2A C24A 178.34(10) . . ?
C14A Cr2A C24A 143.71(10) . . ?
C22A Cr2A C24A 68.4 . . ?
C20A Cr2A C23A 81.2 . . ?
C17A Cr2A C23A 99.12(8) . . ?
C18A Cr2A C23A 112.77(8) . . ?
C21A Cr2A C23A 68.5 . . ?
C16A Cr2A C23A 110.57(9) . . ?
C19A Cr2A C23A 68.5 . . ?
C13A Cr2A C23A 143.87(10) . . ?
C15A Cr2A C23A 140.50(10) . . ?
C14A Cr2A C23A 178.11(10) . . ?
C22A Cr2A C23A 37.9 . . ?
C24A Cr2A C23A 37.8 . . ?
C14A C13A C18A 120.0 . . ?
C14A C13A Cr2A 71.12(6) . . ?
C18A C13A Cr2A 70.87(6) . . ?
C15A C14A C13A 120.0 . . ?
C15A C14A Cr2A 71.02(6) . . ?
C13A C14A Cr2A 70.91(6) . . ?
C14A C15A C16A 120.0 . . ?
C14A C15A Cr2A 71.03(6) . . ?
C16A C15A Cr2A 70.90(6) . . ?
C17A C16A C15A 120.0 . . ?
C17A C16A Cr2A 70.88(6) . . ?
C15A C16A Cr2A 71.13(6) . . ?
C18A C17A C16A 120.0 . . ?
C18A C17A Cr2A 70.98(6) . . ?
C16A C17A Cr2A 71.09(6) . . ?
C17A C18A C13A 120.0 . . ?
C17A C18A Cr2A 70.96(6) . . ?
C13A C18A Cr2A 71.10(6) . . ?
C20A C19A C24A 120.0 . . ?
C20A C19A Cr2A 70.78(6) . . ?
C24A C19A Cr2A 71.32(6) . . ?
C19A C20A C21A 120.0 . . ?
C19A C20A Cr2A 71.17(6) . . ?
C21A C20A Cr2A 71.06(6) . . ?
C20A C21A C22A 120.0 . . ?
C20A C21A Cr2A 70.86(6) . . ?
C22A C21A Cr2A 71.30(6) . . ?
C21A C22A C23A 120.0 . . ?
C21A C22A Cr2A 70.72(6) . . ?
C23A C22A Cr2A 71.26(6) . . ?
C24A C23A C22A 120.0 . . ?
C24A C23A Cr2A 70.98(6) . . ?
C22A C23A Cr2A 70.87(6) . . ?
C23A C24A C19A 120.0 . . ?
C23A C24A Cr2A 71.18(6) . . ?
C19A C24A Cr2A 70.74(6) . . ?
C20B Cr2B C18B 140.69(8) . . ?
C20B Cr2B C17B 178.69(8) . . ?
C18B Cr2B C17B 38.1 . . ?
C20B Cr2B C21B 38.1 . . ?
C18B Cr2B C21B 178.33(9) . . ?
C17B Cr2B C21B 143.19(8) . . ?
C20B Cr2B C13B 110.37(8) . . ?
C18B Cr2B C13B 38.0 . . ?
C17B Cr2B C13B 68.7 . . ?
C21B Cr2B C13B 140.31(9) . . ?
C20B Cr2B C19B 38.1 . . ?
C18B Cr2B C19B 110.77(7) . . ?
C17B Cr2B C19B 140.85(8) . . ?
C21B Cr2B C19B 68.7 . . ?
C13B Cr2B C19B 99.16(7) . . ?
C20B Cr2B C16B 143.09(8) . . ?
C18B Cr2B C16B 68.7 . . ?
C17B Cr2B C16B 38.0 . . ?
C21B Cr2B C16B 111.85(7) . . ?
C13B Cr2B C16B 81.3 . . ?
C19B Cr2B C16B 178.54(9) . . ?
C20B Cr2B C14B 98.57(7) . . ?
C18B Cr2B C14B 68.7 . . ?
C17B Cr2B C14B 81.3 . . ?
C21B Cr2B C14B 109.98(8) . . ?
C13B Cr2B C14B 38.0 . . ?
C19B Cr2B C14B 112.58(8) . . ?
C16B Cr2B C14B 68.6 . . ?
C20B Cr2B C15B 111.99(8) . . ?
C18B Cr2B C15B 81.3 . . ?
C17B Cr2B C15B 68.7 . . ?
C21B Cr2B C15B 98.24(7) . . ?
C13B Cr2B C15B 68.6 . . ?
C19B Cr2B C15B 143.48(9) . . ?
C16B Cr2B C15B 38.0 . . ?
C14B Cr2B C15B 38.0 . . ?
C20B Cr2B C22B 68.7 . . ?
C18B Cr2B C22B 143.69(8) . . ?
C17B Cr2B C22B 112.29(7) . . ?
C21B Cr2B C22B 38.0 . . ?
C13B Cr2B C22B 177.99(9) . . ?
C19B Cr2B C22B 81.1 . . ?
C16B Cr2B C22B 98.49(7) . . ?
C14B Cr2B C22B 140.09(9) . . ?
C15B Cr2B C22B 109.98(8) . . ?
C20B Cr2B C24B 68.6 . . ?
C18B Cr2B C24B 99.41(7) . . ?
C17B Cr2B C24B 110.78(8) . . ?
C21B Cr2B C24B 81.1 . . ?
C13B Cr2B C24B 113.02(8) . . ?
C19B Cr2B C24B 37.9 . . ?
C16B Cr2B C24B 140.62(9) . . ?
C14B Cr2B C24B 143.97(9) . . ?
C15B Cr2B C24B 178.07(9) . . ?
C22B Cr2B C24B 68.4 . . ?
C20B Cr2B C23B 81.1 . . ?
C18B Cr2B C23B 112.87(8) . . ?
C17B Cr2B C23B 99.07(7) . . ?
C21B Cr2B C23B 68.5 . . ?
C13B Cr2B C23B 144.08(9) . . ?
C19B Cr2B C23B 68.5 . . ?
C16B Cr2B C23B 110.38(8) . . ?
C14B Cr2B C23B 177.87(10) . . ?
C15B Cr2B C23B 140.24(9) . . ?
C22B Cr2B C23B 37.9 . . ?
C24B Cr2B C23B 37.8 . . ?
C14B C13B C18B 120.0 . . ?
C14B C13B Cr2B 71.12(6) . . ?
C18B C13B Cr2B 70.88(6) . . ?
C15B C14B C13B 120.0 . . ?
C15B C14B Cr2B 71.03(6) . . ?
C13B C14B Cr2B 70.89(6) . . ?
C16B C15B C14B 120.0 . . ?
C16B C15B Cr2B 70.91(5) . . ?
C14B C15B Cr2B 71.01(6) . . ?
C15B C16B C17B 120.0 . . ?
C15B C16B Cr2B 71.12(6) . . ?
C17B C16B Cr2B 70.87(6) . . ?
C16B C17B C18B 120.0 . . ?
C16B C17B Cr2B 71.10(6) . . ?
C18B C17B Cr2B 70.96(6) . . ?
C17B C18B C13B 120.0 . . ?
C17B C18B Cr2B 70.98(6) . . ?
C13B C18B Cr2B 71.09(6) . . ?
C20B C19B C24B 120.0 . . ?
C20B C19B Cr2B 70.77(5) . . ?
C24B C19B Cr2B 71.34(5) . . ?
C21B C20B C19B 120.0 . . ?
C21B C20B Cr2B 71.07(5) . . ?
C19B C20B Cr2B 71.17(5) . . ?
C20B C21B C22B 120.0 . . ?
C20B C21B Cr2B 70.85(5) . . ?
C22B C21B Cr2B 71.32(5) . . ?
C21B C22B C23B 120.0 . . ?
C21B C22B Cr2B 70.70(5) . . ?
C23B C22B Cr2B 71.27(5) . . ?
C22B C23B C24B 120.0 . . ?
C22B C23B Cr2B 70.87(5) . . ?
C24B C23B Cr2B 70.97(5) . . ?
C23B C24B C19B 120.0 . . ?
C23B C24B Cr2B 71.19(5) . . ?
C19B C24B Cr2B 70.72(5) . . ?
C2S C1S C6S 120.0 . . ?
C2S C1S Cl1S 119.73(9) . . ?
C6S C1S Cl1S 120.24(9) . . ?
C1S C2S C3S 120.0 . . ?
C4S C3S C2S 120.0 . . ?
C3S C4S C5S 120.0 . . ?
C6S C5S C4S 120.0 . . ?
C5S C6S C1S 120.0 . . ?
C5S C6S Cl2S 119.48(10) . . ?
C1S C6S Cl2S 120.50(10) . . ?
C8S C7S C12S 120.0 . . ?
C8S C7S Cl3S 119.46(14) . . ?
C12S C7S Cl3S 120.52(13) . . ?
C9S C8S C7S 120.0 . . ?
C10S C9S C8S 120.0 . . ?
C11S C10S C9S 120.0 . . ?
C10S C11S C12S 120.0 . . ?
C11S C12S C7S 120.0 . . ?
C11S C12S Cl4S 119.01(14) . . ?
C7S C12S Cl4S 120.96(14) . . ?
C14S C13S C18S 120.0 . . ?
C14S C13S Cl5S 119.37(12) . . ?
C18S C13S Cl5S 120.57(12) . . ?
C15S C14S C13S 120.0 . . ?
C14S C15S C16S 120.0 . . ?
C17S C16S C15S 120.0 . . ?
C16S C17S C18S 120.0 . . ?
C17S C18S C13S 120.0 . . ?
C17S C18S Cl6S 118.95(13) . . ?
C13S C18S Cl6S 120.92(13) . . ?

loop_
_geom_bond_atom_site_label_1
_geom_bond_atom_site_label_2
_geom_bond_distance
_geom_bond_site_symmetry_2
_geom_bond_publ_flag
C101 C102 1.525(4) . ?
C101 C105 1.529(4) . ?
C101 C106 1.545(4) . ?
C101 C101 1.595(5) 2 ?
C102 C111 1.384(5) . ?
C102 C103 1.437(5) . ?
C103 C116 1.391(5) . ?
C103 C104 1.452(5) . ?
C104 C121 1.392(5) . ?
C104 C105 1.429(5) . ?
C105 C126 1.375(5) . ?
C106 C110 1.416(5) . ?
C106 C107 1.423(5) . ?
C107 C130 1.400(5) . ?
C107 C108 1.453(5) . ?
C108 C149 1.379(5) . ?
C108 C109 1.461(6) . ?
C109 C153 1.392(6) . ?
C109 C110 1.465(6) . ?
C110 C112 1.405(6) . ?
C111 C115 1.449(5) . ?
C111 C112 1.461(5) . ?
C112 C113 1.437(5) . ?
C113 C154 1.404(5) . ?
C113 C114 1.446(5) . ?
C114 C158 1.400(5) . ?
C114 C115 1.448(5) . ?
C115 C117 1.394(5) . ?
C116 C117 1.441(5) . ?
C116 C120 1.456(5) . ?
C117 C118 1.456(5) . ?
C118 C159 1.398(5) . ?
C118 C119 1.455(5) . ?
C119 C138 1.384(5) . ?
C119 C120 1.439(5) . ?
C120 C122 1.375(5) . ?
C121 C125 1.440(5) . ?
C121 C122 1.464(6) . ?
C122 C123 1.453(6) . ?
C123 C139 1.374(6) . ?
C123 C124 1.447(5) . ?
C124 C143 1.385(5) . ?
C124 C125 1.456(5) . ?
C125 C127 1.379(5) . ?
C126 C127 1.443(5) . ?
C126 C130 1.466(5) . ?
C127 C128 1.445(5) . ?
C128 C144 1.402(5) . ?
C128 C129 1.460(5) . ?
C129 C148 1.397(5) . ?
C129 C130 1.445(5) . ?
C131 C136 1.396(6) . ?
C131 C132 1.440(6) . ?
C131 C135 1.474(6) . ?
C132 C141 1.397(5) . ?
C132 C133 1.435(6) . ?
C133 C146 1.396(5) . ?
C133 C134 1.452(5) . ?
C134 C151 1.385(6) . ?
C134 C135 1.455(6) . ?
C135 C156 1.392(6) . ?
C136 C140 1.441(5) . ?
C136 C137 1.446(5) . ?
C137 C160 1.389(5) . ?
C137 C138 1.465(6) . ?
C138 C139 1.471(6) . ?
C139 C140 1.449(5) . ?
C140 C142 1.383(5) . ?
C141 C145 1.442(5) . ?
C141 C142 1.447(5) . ?
C142 C143 1.458(5) . ?
C143 C144 1.443(5) . ?
C144 C145 1.455(5) . ?
C145 C147 1.390(5) . ?
C146 C147 1.449(5) . ?
C146 C150 1.454(5) . ?
C147 C148 1.439(5) . ?
C148 C149 1.438(5) . ?
C149 C150 1.450(5) . ?
C150 C152 1.385(5) . ?
C151 C152 1.438(5) . ?
C151 C155 1.464(6) . ?
C152 C153 1.448(5) . ?
C153 C154 1.449(5) . ?
C154 C155 1.446(6) . ?
C155 C157 1.385(6) . ?
C156 C160 1.437(5) . ?
C156 C157 1.451(5) . ?
C157 C158 1.461(5) . ?
C158 C159 1.443(5) . ?
C159 C160 1.462(5) . ?
C202 C211 1.388(5) . ?
C202 C203 1.433(5) . ?
C203 C216 1.390(6) . ?
C203 C204 1.450(5) . ?
C204 C221 1.395(5) . ?
C204 C205 1.432(5) . ?
C205 C226 1.373(5) . ?
C206 C210 1.414(5) . ?
C206 C207 1.418(5) . ?
C207 C230 1.398(5) . ?
C207 C208 1.457(6) . ?
C208 C249 1.379(6) . ?
C208 C209 1.461(6) . ?
C209 C253 1.385(5) . ?
C209 C210 1.461(6) . ?
C210 C212 1.405(5) . ?
C211 C215 1.444(5) . ?
C211 C212 1.458(5) . ?
C212 C213 1.445(5) . ?
C213 C254 1.401(5) . ?
C213 C214 1.442(5) . ?
C214 C258 1.400(5) . ?
C214 C215 1.456(5) . ?
C215 C217 1.388(5) . ?
C216 C217 1.439(6) . ?
C216 C220 1.459(5) . ?
C217 C218 1.462(5) . ?
C218 C259 1.396(5) . ?
C218 C219 1.452(5) . ?
C219 C238 1.383(6) . ?
C219 C220 1.442(5) . ?
C220 C222 1.377(5) . ?
C221 C225 1.447(5) . ?
C221 C222 1.464(5) . ?
C222 C223 1.453(5) . ?
C223 C239 1.373(5) . ?
C223 C224 1.446(5) . ?
C224 C243 1.387(5) . ?
C224 C225 1.455(5) . ?
C225 C227 1.384(5) . ?
C226 C227 1.444(5) . ?
C226 C230 1.467(5) . ?
C227 C228 1.439(5) . ?
C228 C244 1.403(5) . ?
C228 C229 1.461(5) . ?
C229 C248 1.395(5) . ?
C229 C230 1.438(5) . ?
C231 C236 1.386(6) . ?
C231 C232 1.447(6) . ?
C231 C235 1.476(6) . ?
C232 C241 1.395(5) . ?
C232 C233 1.435(5) . ?
C233 C246 1.398(5) . ?
C233 C234 1.446(5) . ?
C234 C251 1.385(5) . ?
C234 C235 1.459(6) . ?
C235 C256 1.389(6) . ?
C236 C237 1.442(6) . ?
C236 C240 1.446(5) . ?
C237 C260 1.393(5) . ?
C237 C238 1.464(6) . ?
C238 C239 1.461(6) . ?
C239 C240 1.446(6) . ?
C240 C242 1.379(5) . ?
C241 C245 1.443(5) . ?
C241 C242 1.459(5) . ?
C242 C243 1.461(5) . ?
C243 C244 1.433(5) . ?
C244 C245 1.456(5) . ?
C245 C247 1.395(5) . ?
C246 C247 1.445(5) . ?
C246 C250 1.461(6) . ?
C247 C248 1.445(5) . ?
C248 C249 1.443(5) . ?
C249 C250 1.450(6) . ?
C250 C252 1.390(5) . ?
C251 C252 1.436(5) . ?
C251 C255 1.464(5) . ?
C252 C253 1.447(5) . ?
C253 C254 1.450(5) . ?
C254 C255 1.441(5) . ?
C255 C257 1.383(5) . ?
C256 C260 1.433(5) . ?
C256 C257 1.455(5) . ?
C257 C258 1.456(5) . ?
C258 C259 1.444(5) . ?
C259 C260 1.460(5) . ?
C301 C305 1.522(5) . ?
C301 C302 1.526(5) . ?
C301 C306 1.539(5) . ?
C301 C301 1.585(5) 2_666 ?
C302 C311 1.389(5) . ?
C302 C303 1.437(6) . ?
C303 C316 1.396(5) . ?
C303 C304 1.450(6) . ?
C304 C321 1.388(5) . ?
C304 C305 1.437(5) . ?
C305 C326 1.371(6) . ?
C306 C307 1.418(6) . ?
C306 C310 1.420(5) . ?
C307 C330 1.405(6) . ?
C307 C308 1.451(6) . ?
C308 C349 1.372(5) . ?
C308 C309 1.460(6) . ?
C309 C353 1.388(5) . ?
C309 C310 1.460(6) . ?
C310 C312 1.402(5) . ?
C311 C315 1.448(5) . ?
C311 C312 1.459(5) . ?
C312 C313 1.445(5) . ?
C313 C354 1.402(5) . ?
C313 C314 1.442(5) . ?
C314 C358 1.399(6) . ?
C314 C315 1.454(5) . ?
C315 C317 1.388(5) . ?
C316 C317 1.438(5) . ?
C316 C320 1.458(5) . ?
C317 C318 1.461(5) . ?
C318 C359 1.398(5) . ?
C318 C319 1.455(5) . ?
C319 C338 1.384(6) . ?
C319 C320 1.442(5) . ?
C320 C322 1.375(5) . ?
C321 C325 1.437(5) . ?
C321 C322 1.470(5) . ?
C322 C323 1.462(5) . ?
C323 C339 1.375(5) . ?
C323 C324 1.444(5) . ?
C324 C343 1.387(5) . ?
C324 C325 1.452(5) . ?
C325 C327 1.381(6) . ?
C326 C327 1.443(6) . ?
C326 C330 1.465(6) . ?
C327 C328 1.448(6) . ?
C328 C344 1.402(5) . ?
C328 C329 1.461(5) . ?
C329 C348 1.396(5) . ?
C329 C330 1.442(5) . ?
C331 C336 1.392(6) . ?
C331 C332 1.440(6) . ?
C331 C335 1.474(6) . ?
C332 C341 1.398(5) . ?
C332 C333 1.437(6) . ?
C333 C346 1.389(5) . ?
C333 C334 1.442(5) . ?
C334 C351 1.385(5) . ?
C334 C335 1.455(6) . ?
C335 C356 1.388(6) . ?
C336 C340 1.445(6) . ?
C336 C337 1.451(5) . ?
C337 C360 1.392(5) . ?
C337 C338 1.463(6) . ?
C338 C339 1.470(6) . ?
C339 C340 1.447(6) . ?
C340 C342 1.388(5) . ?
C341 C345 1.443(5) . ?
C341 C342 1.452(5) . ?
C342 C343 1.463(5) . ?
C343 C344 1.435(5) . ?
C344 C345 1.451(5) . ?
C345 C347 1.392(5) . ?
C346 C347 1.446(5) . ?
C346 C350 1.452(5) . ?
C347 C348 1.444(5) . ?
C348 C349 1.440(5) . ?
C349 C350 1.447(5) . ?
C350 C352 1.381(5) . ?
C351 C352 1.438(5) . ?
C351 C355 1.458(5) . ?
C352 C353 1.451(5) . ?
C353 C354 1.447(5) . ?
C354 C355 1.439(5) . ?
C355 C357 1.383(6) . ?
C356 C360 1.430(5) . ?
C356 C357 1.454(5) . ?
C357 C358 1.462(5) . ?
C358 C359 1.443(6) . ?
C359 C360 1.458(5) . ?
C402 C411 1.383(5) . ?
C402 C403 1.437(5) . ?
C403 C416 1.393(5) . ?
C403 C404 1.450(6) . ?
C404 C421 1.393(5) . ?
C404 C405 1.434(5) . ?
C405 C426 1.375(5) . ?
C406 C410 1.417(6) . ?
C406 C407 1.426(5) . ?
C407 C430 1.405(5) . ?
C407 C408 1.453(5) . ?
C408 C449 1.377(5) . ?
C408 C409 1.457(6) . ?
C409 C453 1.388(6) . ?
C409 C410 1.464(6) . ?
C410 C412 1.408(6) . ?
C411 C415 1.446(6) . ?
C411 C412 1.462(6) . ?
C412 C413 1.444(5) . ?
C413 C454 1.404(5) . ?
C413 C414 1.446(6) . ?
C414 C458 1.400(5) . ?
C414 C415 1.464(5) . ?
C415 C417 1.389(6) . ?
C416 C417 1.437(5) . ?
C416 C420 1.459(5) . ?
C417 C418 1.460(5) . ?
C418 C459 1.395(5) . ?
C418 C419 1.456(5) . ?
C419 C438 1.383(5) . ?
C419 C420 1.442(5) . ?
C420 C422 1.373(5) . ?
C421 C425 1.441(5) . ?
C421 C422 1.465(5) . ?
C422 C423 1.454(6) . ?
C423 C439 1.375(6) . ?
C423 C424 1.444(6) . ?
C424 C443 1.388(5) . ?
C424 C425 1.455(5) . ?
C425 C427 1.384(5) . ?
C426 C427 1.441(5) . ?
C426 C430 1.469(5) . ?
C427 C428 1.442(5) . ?
C428 C444 1.400(5) . ?
C428 C429 1.460(5) . ?
C429 C448 1.398(5) . ?
C429 C430 1.445(5) . ?
C431 C436 1.391(6) . ?
C431 C432 1.444(6) . ?
C431 C435 1.476(6) . ?
C432 C441 1.398(5) . ?
C432 C433 1.440(6) . ?
C433 C446 1.394(5) . ?
C433 C434 1.447(6) . ?
C434 C451 1.388(5) . ?
C434 C435 1.459(6) . ?
C435 C456 1.394(6) . ?
C436 C440 1.442(5) . ?
C436 C437 1.447(5) . ?
C437 C460 1.393(5) . ?
C437 C438 1.462(5) . ?
C438 C439 1.464(6) . ?
C439 C440 1.451(5) . ?
C440 C442 1.382(5) . ?
C441 C445 1.439(6) . ?
C441 C442 1.454(5) . ?
C442 C443 1.462(5) . ?
C443 C444 1.433(5) . ?
C444 C445 1.460(5) . ?
C445 C447 1.392(5) . ?
C446 C447 1.446(5) . ?
C446 C450 1.458(5) . ?
C447 C448 1.440(5) . ?
C448 C449 1.436(5) . ?
C449 C450 1.451(5) . ?
C450 C452 1.384(5) . ?
C451 C452 1.436(5) . ?
C451 C455 1.461(5) . ?
C452 C453 1.451(5) . ?
C453 C454 1.448(5) . ?
C454 C455 1.443(5) . ?
C455 C457 1.383(5) . ?
C456 C460 1.436(5) . ?
C456 C457 1.455(5) . ?
C457 C458 1.458(5) . ?
C458 C459 1.446(5) . ?
C459 C460 1.461(5) . ?
Cr1 C5 2.1301(15) . ?
Cr1 C8 2.1307(15) . ?
Cr1 C6 2.1308(15) . ?
Cr1 C9 2.1331(15) . ?
Cr1 C7 2.1340(15) . ?
Cr1 C4 2.1344(15) . ?
Cr1 C1 2.1358(15) . ?
Cr1 C10 2.1388(15) . ?
Cr1 C3 2.1393(16) . ?
Cr1 C12 2.1397(15) . ?
Cr1 C2 2.1400(15) . ?
Cr1 C11 2.1421(15) . ?
C1 C2 1.3900 . ?
C1 C6 1.3900 . ?
C2 C3 1.3900 . ?
C3 C4 1.3900 . ?
C4 C5 1.3900 . ?
C5 C6 1.3900 . ?
C7 C8 1.3900 . ?
C7 C12 1.3900 . ?
C8 C9 1.3900 . ?
C9 C10 1.3900 . ?
C10 C11 1.3900 . ?
C11 C12 1.3900 . ?
Cr2A C20A 2.1294(17) . ?
Cr2A C17A 2.1316(17) . ?
Cr2A C18A 2.1318(17) . ?
Cr2A C21A 2.1320(17) . ?
Cr2A C16A 2.1344(17) . ?
Cr2A C19A 2.1344(17) . ?
Cr2A C13A 2.1348(17) . ?
Cr2A C15A 2.1373(18) . ?
Cr2A C14A 2.1375(17) . ?
Cr2A C22A 2.1395(16) . ?
Cr2A C24A 2.1419(17) . ?
Cr2A C23A 2.1444(16) . ?
C13A C14A 1.3900 . ?
C13A C18A 1.3900 . ?
C14A C15A 1.3900 . ?
C15A C16A 1.3900 . ?
C16A C17A 1.3900 . ?
C17A C18A 1.3900 . ?
C19A C20A 1.3900 . ?
C19A C24A 1.3900 . ?
C20A C21A 1.3900 . ?
C21A C22A 1.3900 . ?
C22A C23A 1.3900 . ?
C23A C24A 1.3900 . ?
Cr2B C20B 2.1293(16) . ?
Cr2B C18B 2.1315(16) . ?
Cr2B C17B 2.1318(16) . ?
Cr2B C21B 2.1321(16) . ?
Cr2B C13B 2.1342(16) . ?
Cr2B C19B 2.1344(16) . ?
Cr2B C16B 2.1348(16) . ?
Cr2B C14B 2.1372(17) . ?
Cr2B C15B 2.1374(17) . ?
Cr2B C22B 2.1400(16) . ?
Cr2B C24B 2.1423(16) . ?
Cr2B C23B 2.1451(16) . ?
C13B C14B 1.3900 . ?
C13B C18B 1.3900 . ?
C14B C15B 1.3900 . ?
C15B C16B 1.3900 . ?
C16B C17B 1.3900 . ?
C17B C18B 1.3900 . ?
C19B C20B 1.3900 . ?
C19B C24B 1.3900 . ?
C20B C21B 1.3900 . ?
C21B C22B 1.3900 . ?
C22B C23B 1.3900 . ?
C23B C24B 1.3900 . ?
Cl1S C1S 1.7295(13) . ?
Cl2S C6S 1.7209(14) . ?
C1S C2S 1.3900 . ?
C1S C6S 1.3900 . ?
C2S C3S 1.3900 . ?
C3S C4S 1.3900 . ?
C4S C5S 1.3900 . ?
C5S C6S 1.3900 . ?
Cl3S C7S 1.7295(17) . ?
Cl4S C12S 1.7224(17) . ?
C7S C8S 1.3900 . ?
C7S C12S 1.3900 . ?
C8S C9S 1.3900 . ?
C9S C10S 1.3900 . ?
C10S C11S 1.3900 . ?
C11S C12S 1.3900 . ?
Cl5S C13S 1.7293(17) . ?
Cl6S C18S 1.7232(17) . ?
C13S C14S 1.3900 . ?
C13S C18S 1.3900 . ?
C14S C15S 1.3900 . ?
C15S C16S 1.3900 . ?
C16S C17S 1.3900 . ?
C17S C18S 1.3900 . ?
